data_7032970
loop_
_publ_author_name
'Suzuki, Tatsuya'
'Matsumoto, Jun'
'Kajita, Yuji'
'Inomata, Tomohiko'
'Ozawa, Tomohiro'
'Masuda, Hideki'

_publ_section_title
;
 Nitrosyl and carbene iron complexes bearing a \k(3)-SNS thioamide pincer
 type ligand.
;
_journal_issue 3
_journal_name_full 'Dalton transactions (Cambridge, England : 2003)'
_journal_page_first 1017
_journal_page_last 1022
_journal_paper_doi 10.1039/c4dt03128h
_journal_volume 44
_journal_year 2015
_chemical_formula_moiety 'C78 H67 Cl2 Fe N5 O2 S2'
_chemical_formula_sum 'C78 H67 Cl2 Fe N5 O2 S2'
_chemical_formula_weight 1297.29
_chemical_name_systematic '[Fe(NO)2(LDPM)]'
_space_group_IT_number 2
_symmetry_cell_setting triclinic
_symmetry_Int_Tables_number 2
_symmetry_space_group_name_Hall '-P 1'
_symmetry_space_group_name_H-M 'P -1'
_atom_sites_solution_hydrogens geom
_atom_sites_solution_primary direct
_atom_sites_solution_secondary difmap
_cell_angle_alpha 73.322(4)
_cell_angle_beta 84.257(4)
_cell_angle_gamma 79.592(4)
_cell_formula_units_Z 2
_cell_length_a 8.53160(10)
_cell_length_b 17.3689
_cell_length_c 23.9404(2)
_cell_measurement_reflns_used 7786
_cell_measurement_temperature 173
_cell_measurement_theta_max 27.48
_cell_measurement_theta_min 3.08
_cell_volume 3338.06(9)
_computing_cell_refinement CrystalClear
_computing_data_collection 'CrystalClear (Rigaku/MSC Inc., 2006)'
_computing_data_reduction CrystalClear
_computing_molecular_graphics 'CrystalStructure 4.0'
_computing_publication_material 'CrystalStructure 4.0 (Rigaku, 2010)'
_computing_structure_refinement 'SHELXL97 (Sheldrick, 2008)'
_computing_structure_solution 'SIR92 (Altomare, et al., 1994)'
_diffrn_ambient_temperature 173
_diffrn_detector_area_resol_mean 7.314
_diffrn_measured_fraction_theta_full 0.955
_diffrn_measured_fraction_theta_max 0.955
_diffrn_measurement_device_type 'Rigaku Mercury70'
_diffrn_measurement_method \w
_diffrn_radiation_type 'Mo K\a'
_diffrn_radiation_wavelength 0.71070
_diffrn_reflns_av_R_equivalents 0.0228
_diffrn_reflns_limit_h_max 11
_diffrn_reflns_limit_h_min -11
_diffrn_reflns_limit_k_max 22
_diffrn_reflns_limit_k_min -22
_diffrn_reflns_limit_l_max 28
_diffrn_reflns_limit_l_min -31
_diffrn_reflns_number 26248
_diffrn_reflns_theta_full 27.49
_diffrn_reflns_theta_max 27.49
_diffrn_standards_number 0
_exptl_absorpt_coefficient_mu 0.420
_exptl_absorpt_correction_T_max 0.959
_exptl_absorpt_correction_T_min 0.896
_exptl_absorpt_correction_type numerical
_exptl_absorpt_process_details 'NUMABS (Rigaku, 1999)'
_exptl_crystal_colour brown
_exptl_crystal_density_diffrn 1.291
_exptl_crystal_density_method 'not measured'
_exptl_crystal_description block
_exptl_crystal_F_000 1356.00
_exptl_crystal_size_max 0.250
_exptl_crystal_size_mid 0.250
_exptl_crystal_size_min 0.100
_refine_diff_density_max 0.560
_refine_diff_density_min -0.580
_refine_ls_extinction_method none
_refine_ls_goodness_of_fit_ref 1.052
_refine_ls_hydrogen_treatment constr
_refine_ls_number_parameters 811
_refine_ls_number_reflns 14602
_refine_ls_number_restraints 0
_refine_ls_R_factor_gt 0.0520
_refine_ls_shift/su_max 0.002
_refine_ls_structure_factor_coef Fsqd
_refine_ls_weighting_details 'w = 1/[\s^2^(Fo^2^)+(0.0641P)^2^+1.5296P] where P=(Fo^2^+2Fc^2^)/3'
_refine_ls_weighting_scheme calc
_refine_ls_wR_factor_ref 0.1453
_reflns_number_gt 11063
_reflns_number_total 14602
_reflns_threshold_expression F^2^>2.0\s(F^2^)
_cod_data_source_file c4dt03128h2.cif
_cod_data_source_block FeNHC_NO_2
_cod_depositor_comments 'Adding full bibliography for 7032967--7032970.cif.'
_cod_original_cell_volume 3338.07(8)
_cod_database_code 7032970

loop_
_symmetry_equiv_pos_site_id
_symmetry_equiv_pos_as_xyz
1 +X,+Y,+Z
2 -X,-Y,-Z

loop_
_atom_site_label
_atom_site_type_symbol
_atom_site_fract_x
_atom_site_fract_y
_atom_site_fract_z
_atom_site_U_iso_or_equiv
_atom_site_adp_type
_atom_site_occupancy
_atom_site_symmetry_multiplicity
_atom_site_calc_flag
_atom_site_refinement_flags
Fe1 Fe 0.04110(4) 0.008635(19) 0.800520(14) 0.02868(10) Uani 1.0 2 d .
Cl1 Cl -0.29198(15) 0.25283(7) 0.49818(7) 0.1112(5) Uani 1.0 2 d .
Cl2 Cl -0.13977(12) 0.09844(6) 0.48046(5) 0.0822(3) Uani 1.0 2 d .
S1 S -0.09468(7) -0.09908(3) 0.82817(3) 0.03208(13) Uani 1.0 2 d .
S2 S 0.13732(7) 0.12862(4) 0.76315(3) 0.03911(16) Uani 1.0 2 d .
O1 O 0.0987(3) -0.00433(15) 0.91658(9) 0.0596(6) Uani 1.0 2 d .
O2 O 0.2805(3) -0.09094(12) 0.75185(9) 0.0508(5) Uani 1.0 2 d .
N1 N -0.1631(2) 0.07121(11) 0.76236(8) 0.0261(4) Uani 1.0 2 d .
N2 N -0.3763(2) -0.09480(11) 0.78535(8) 0.0280(4) Uani 1.0 2 d .
N3 N -0.0416(2) 0.26399(11) 0.69890(8) 0.0290(4) Uani 1.0 2 d .
N4 N 0.0617(3) 0.00590(13) 0.86963(9) 0.0382(5) Uani 1.0 2 d .
N5 N 0.1784(3) -0.04494(12) 0.76614(9) 0.0350(5) Uani 1.0 2 d .
C1 C -0.2679(3) -0.05520(13) 0.79024(9) 0.0268(5) Uani 1.0 2 d .
C2 C -0.0327(3) 0.19049(13) 0.73019(10) 0.0297(5) Uani 1.0 2 d .
C3 C -0.2906(3) 0.03394(13) 0.76390(9) 0.0271(5) Uani 1.0 2 d .
C4 C -0.4361(3) 0.07680(14) 0.74352(11) 0.0346(5) Uani 1.0 2 d .
C5 C -0.4555(3) 0.16106(15) 0.72292(12) 0.0398(6) Uani 1.0 2 d .
C6 C -0.3242(3) 0.19885(15) 0.71985(11) 0.0382(6) Uani 1.0 2 d .
C7 C -0.1791(3) 0.15265(13) 0.73828(10) 0.0292(5) Uani 1.0 2 d .
C8 C -0.3530(3) -0.18033(13) 0.81229(9) 0.0280(5) Uani 1.0 2 d .
C9 C -0.4381(3) -0.21007(13) 0.86508(9) 0.0291(5) Uani 1.0 2 d .
C10 C -0.4140(3) -0.29389(14) 0.89161(10) 0.0334(5) Uani 1.0 2 d .
C11 C -0.3126(3) -0.34820(14) 0.86663(10) 0.0355(6) Uani 1.0 2 d .
C12 C -0.2342(3) -0.31683(14) 0.81341(10) 0.0352(5) Uani 1.0 2 d .
C13 C -0.2513(3) -0.23392(14) 0.78531(10) 0.0315(5) Uani 1.0 2 d .
C14 C -0.1648(3) -0.20093(14) 0.72679(10) 0.0331(5) Uani 1.0 2 d .
C15 C -0.0144(3) -0.25917(15) 0.71751(10) 0.0364(6) Uani 1.0 2 d .
C16 C -0.0053(4) -0.30742(17) 0.67989(12) 0.0471(7) Uani 1.0 2 d .
C17 C 0.1324(5) -0.3610(2) 0.67362(14) 0.0637(9) Uani 1.0 2 d .
C18 C 0.2619(5) -0.3668(3) 0.70435(16) 0.0684(10) Uani 1.0 2 d .
C19 C 0.2542(4) -0.3208(2) 0.74310(16) 0.0651(9) Uani 1.0 2 d .
C20 C 0.1173(4) -0.26736(18) 0.74976(14) 0.0504(7) Uani 1.0 2 d .
C21 C -0.2705(3) -0.17590(15) 0.67508(11) 0.0369(6) Uani 1.0 2 d .
C22 C -0.4124(4) -0.20411(18) 0.67645(12) 0.0469(7) Uani 1.0 2 d .
C23 C -0.5005(4) -0.1823(3) 0.62665(14) 0.0612(9) Uani 1.0 2 d .
C24 C -0.4465(4) -0.1331(3) 0.57527(14) 0.0660(9) Uani 1.0 2 d .
C25 C -0.3070(5) -0.1040(2) 0.57305(13) 0.0630(9) Uani 1.0 2 d .
C26 C -0.2201(4) -0.12483(18) 0.62263(12) 0.0502(7) Uani 1.0 2 d .
C27 C -0.5513(3) -0.14952(14) 0.89154(9) 0.0300(5) Uani 1.0 2 d .
C28 C -0.6793(3) -0.18960(14) 0.93311(10) 0.0337(5) Uani 1.0 2 d .
C29 C -0.6961(4) -0.19356(19) 0.99183(12) 0.0489(7) Uani 1.0 2 d .
C30 C -0.8138(4) -0.2331(3) 1.02735(14) 0.0669(10) Uani 1.0 2 d .
C31 C -0.9158(4) -0.2678(3) 1.00493(16) 0.0675(10) Uani 1.0 2 d .
C32 C -0.9040(4) -0.26242(19) 0.94641(15) 0.0579(8) Uani 1.0 2 d .
C33 C -0.7858(3) -0.22417(17) 0.91047(12) 0.0444(6) Uani 1.0 2 d .
C34 C -0.4609(3) -0.10059(14) 0.91706(10) 0.0319(5) Uani 1.0 2 d .
C35 C -0.4954(3) -0.01596(15) 0.90095(11) 0.0388(6) Uani 1.0 2 d .
C36 C -0.4098(4) 0.02997(18) 0.92203(13) 0.0493(7) Uani 1.0 2 d .
C37 C -0.2906(4) -0.00853(19) 0.96055(13) 0.0512(8) Uani 1.0 2 d .
C38 C -0.2555(4) -0.09219(19) 0.97689(12) 0.0478(7) Uani 1.0 2 d .
C39 C -0.3391(3) -0.13800(16) 0.95511(11) 0.0390(6) Uani 1.0 2 d .
C40 C -0.2832(4) -0.43908(16) 0.89667(12) 0.0483(7) Uani 1.0 2 d .
C41 C -0.4383(5) -0.47293(19) 0.91647(17) 0.0765(11) Uani 1.0 2 d .
C42 C -0.1722(6) -0.4585(2) 0.94624(17) 0.0896(14) Uani 1.0 2 d .
C43 C 0.0945(3) 0.30394(13) 0.68456(10) 0.0271(5) Uani 1.0 2 d .
C44 C 0.1631(3) 0.31414(13) 0.62756(10) 0.0294(5) Uani 1.0 2 d .
C45 C 0.2876(3) 0.35859(15) 0.61077(10) 0.0354(6) Uani 1.0 2 d .
C46 C 0.3446(3) 0.39489(16) 0.64798(11) 0.0377(6) Uani 1.0 2 d .
C47 C 0.2747(3) 0.38332(15) 0.70415(10) 0.0350(6) Uani 1.0 2 d .
C48 C 0.1488(3) 0.33885(13) 0.72319(10) 0.0293(5) Uani 1.0 2 d .
C49 C 0.0611(3) 0.33104(14) 0.78310(10) 0.0320(5) Uani 1.0 2 d .
C50 C 0.1614(3) 0.33808(14) 0.83009(10) 0.0327(5) Uani 1.0 2 d .
C51 C 0.2665(4) 0.27069(17) 0.85718(12) 0.0517(7) Uani 1.0 2 d .
C52 C 0.3555(5) 0.2718(2) 0.90183(14) 0.0653(9) Uani 1.0 2 d .
C53 C 0.3408(4) 0.3404(2) 0.92086(12) 0.0539(8) Uani 1.0 2 d .
C54 C 0.2379(4) 0.4073(2) 0.89452(13) 0.0521(8) Uani 1.0 2 d .
C55 C 0.1474(4) 0.40670(18) 0.84961(12) 0.0457(7) Uani 1.0 2 d .
C56 C -0.0993(3) 0.38538(16) 0.77800(10) 0.0375(6) Uani 1.0 2 d .
C57 C -0.1177(4) 0.46730(18) 0.74975(12) 0.0480(7) Uani 1.0 2 d .
C58 C -0.2702(5) 0.5150(3) 0.74880(14) 0.0682(10) Uani 1.0 2 d .
C59 C -0.3999(5) 0.4794(4) 0.77506(16) 0.0786(13) Uani 1.0 2 d .
C60 C -0.3828(4) 0.3995(4) 0.80118(15) 0.0780(13) Uani 1.0 2 d .
C61 C -0.2353(4) 0.3523(3) 0.80334(12) 0.0552(8) Uani 1.0 2 d .
C62 C 0.0950(3) 0.27696(14) 0.58627(10) 0.0331(5) Uani 1.0 2 d .
C63 C 0.1511(4) 0.18583(17) 0.59909(12) 0.0511(8) Uani 1.0 2 d .
C64 C 0.0387(6) 0.13496(19) 0.60499(13) 0.0716(11) Uani 1.0 2 d .
C65 C 0.0873(10) 0.0513(3) 0.61522(18) 0.118(3) Uani 1.0 2 d .
C66 C 0.2481(12) 0.0192(3) 0.6191(2) 0.141(4) Uani 1.0 2 d .
C67 C 0.3574(8) 0.0685(3) 0.61412(19) 0.118(3) Uani 1.0 2 d .
C68 C 0.3109(5) 0.1525(3) 0.60440(15) 0.0752(12) Uani 1.0 2 d .
C69 C 0.1189(3) 0.32269(15) 0.52256(10) 0.0353(6) Uani 1.0 2 d .
C70 C 0.2429(4) 0.29934(19) 0.48550(12) 0.0492(7) Uani 1.0 2 d .
C71 C 0.2620(5) 0.3461(3) 0.42875(14) 0.0645(10) Uani 1.0 2 d .
C72 C 0.1599(5) 0.4161(3) 0.40783(13) 0.0637(9) Uani 1.0 2 d .
C73 C 0.0346(5) 0.4398(2) 0.44232(13) 0.0597(8) Uani 1.0 2 d .
C74 C 0.0139(4) 0.39291(17) 0.49977(12) 0.0472(7) Uani 1.0 2 d .
C75 C 0.4733(4) 0.4486(2) 0.62633(12) 0.0523(8) Uani 1.0 2 d .
C76 C 0.6273(4) 0.4024(3) 0.6047(2) 0.0859(14) Uani 1.0 2 d .
C77 C 0.4177(4) 0.5218(2) 0.57623(17) 0.0711(10) Uani 1.0 2 d .
C78 C -0.1292(5) 0.2003(3) 0.46847(16) 0.0740(10) Uani 1.0 2 d .
H4 H -0.5222 0.0488 0.7436 0.0415 Uiso 1.0 2 calc R
H5 H -0.5563 0.1920 0.7112 0.0478 Uiso 1.0 2 calc R
H6 H -0.3335 0.2563 0.7051 0.0458 Uiso 1.0 2 calc R
H10 H -0.4690 -0.3143 0.9279 0.0401 Uiso 1.0 2 calc R
H12 H -0.1661 -0.3535 0.7954 0.0423 Uiso 1.0 2 calc R
H14 H -0.1285 -0.1502 0.7289 0.0397 Uiso 1.0 2 calc R
H16 H -0.0947 -0.3037 0.6580 0.0565 Uiso 1.0 2 calc R
H17 H 0.1364 -0.3940 0.6478 0.0764 Uiso 1.0 2 calc R
H18 H 0.3572 -0.4024 0.6991 0.0821 Uiso 1.0 2 calc R
H19 H 0.3436 -0.3259 0.7653 0.0782 Uiso 1.0 2 calc R
H20 H 0.1131 -0.2359 0.7766 0.0605 Uiso 1.0 2 calc R
H22 H -0.4505 -0.2387 0.7117 0.0563 Uiso 1.0 2 calc R
H23 H -0.5987 -0.2016 0.6284 0.0735 Uiso 1.0 2 calc R
H24 H -0.5060 -0.1194 0.5413 0.0792 Uiso 1.0 2 calc R
H25 H -0.2696 -0.0695 0.5376 0.0756 Uiso 1.0 2 calc R
H26 H -0.1238 -0.1038 0.6208 0.0602 Uiso 1.0 2 calc R
H27 H -0.6091 -0.1094 0.8582 0.0360 Uiso 1.0 2 calc R
H29 H -0.6273 -0.1693 1.0081 0.0587 Uiso 1.0 2 calc R
H30 H -0.8235 -0.2360 1.0678 0.0803 Uiso 1.0 2 calc R
H31 H -0.9941 -0.2954 1.0297 0.0810 Uiso 1.0 2 calc R
H32 H -0.9765 -0.2848 0.9304 0.0695 Uiso 1.0 2 calc R
H33 H -0.7773 -0.2215 0.8701 0.0533 Uiso 1.0 2 calc R
H35 H -0.5785 0.0109 0.8752 0.0465 Uiso 1.0 2 calc R
H36 H -0.4331 0.0877 0.9100 0.0591 Uiso 1.0 2 calc R
H37 H -0.2334 0.0226 0.9756 0.0614 Uiso 1.0 2 calc R
H38 H -0.1737 -0.1188 1.0032 0.0574 Uiso 1.0 2 calc R
H39 H -0.3127 -0.1957 0.9664 0.0468 Uiso 1.0 2 calc R
H40 H -0.2276 -0.4666 0.8671 0.0580 Uiso 1.0 2 calc R
H41A H -0.5019 -0.4636 0.8826 0.0918 Uiso 1.0 2 calc R
H41B H -0.4986 -0.4455 0.9443 0.0918 Uiso 1.0 2 calc R
H41C H -0.4142 -0.5315 0.9353 0.0918 Uiso 1.0 2 calc R
H42A H -0.2198 -0.4295 0.9750 0.1075 Uiso 1.0 2 calc R
H42B H -0.0695 -0.4413 0.9308 0.1075 Uiso 1.0 2 calc R
H42C H -0.1556 -0.5173 0.9649 0.1075 Uiso 1.0 2 calc R
H45 H 0.3359 0.3646 0.5726 0.0425 Uiso 1.0 2 calc R
H47 H 0.3137 0.4063 0.7305 0.0420 Uiso 1.0 2 calc R
H49 H 0.0369 0.2742 0.7963 0.0383 Uiso 1.0 2 calc R
H51 H 0.2779 0.2225 0.8449 0.0620 Uiso 1.0 2 calc R
H52 H 0.4277 0.2246 0.9196 0.0783 Uiso 1.0 2 calc R
H53 H 0.4016 0.3410 0.9519 0.0647 Uiso 1.0 2 calc R
H54 H 0.2276 0.4553 0.9070 0.0625 Uiso 1.0 2 calc R
H55 H 0.0750 0.4540 0.8321 0.0548 Uiso 1.0 2 calc R
H57 H -0.0281 0.4915 0.7310 0.0575 Uiso 1.0 2 calc R
H58 H -0.2833 0.5718 0.7300 0.0818 Uiso 1.0 2 calc R
H59 H -0.5025 0.5118 0.7746 0.0943 Uiso 1.0 2 calc R
H60 H -0.4737 0.3753 0.8184 0.0936 Uiso 1.0 2 calc R
H61 H -0.2253 0.2957 0.8225 0.0662 Uiso 1.0 2 calc R
H62 H -0.0230 0.2839 0.5950 0.0398 Uiso 1.0 2 calc R
H64 H -0.0714 0.1572 0.6020 0.0859 Uiso 1.0 2 calc R
H65 H 0.0105 0.0164 0.6195 0.1415 Uiso 1.0 2 calc R
H66 H 0.2816 -0.0378 0.6254 0.1697 Uiso 1.0 2 calc R
H67 H 0.4672 0.0458 0.6172 0.1417 Uiso 1.0 2 calc R
H68 H 0.3886 0.1865 0.6015 0.0902 Uiso 1.0 2 calc R
H70 H 0.3155 0.2505 0.4995 0.0590 Uiso 1.0 2 calc R
H71 H 0.3474 0.3292 0.4041 0.0773 Uiso 1.0 2 calc R
H72 H 0.1759 0.4486 0.3690 0.0764 Uiso 1.0 2 calc R
H73 H -0.0384 0.4881 0.4273 0.0716 Uiso 1.0 2 calc R
H74 H -0.0740 0.4095 0.5236 0.0567 Uiso 1.0 2 calc R
H75 H 0.4985 0.4683 0.6593 0.0627 Uiso 1.0 2 calc R
H76A H 0.6046 0.3832 0.5721 0.1031 Uiso 1.0 2 calc R
H76B H 0.6687 0.3557 0.6366 0.1031 Uiso 1.0 2 calc R
H76C H 0.7070 0.4389 0.5916 0.1031 Uiso 1.0 2 calc R
H77A H 0.3221 0.5541 0.5892 0.0854 Uiso 1.0 2 calc R
H77B H 0.3927 0.5033 0.5436 0.0854 Uiso 1.0 2 calc R
H77C H 0.5025 0.5553 0.5635 0.0854 Uiso 1.0 2 calc R
H78A H -0.1202 0.2259 0.4259 0.0888 Uiso 1.0 2 calc R
H78B H -0.0313 0.2050 0.4854 0.0888 Uiso 1.0 2 calc R

loop_
_atom_site_aniso_label
_atom_site_aniso_U_11
_atom_site_aniso_U_22
_atom_site_aniso_U_33
_atom_site_aniso_U_12
_atom_site_aniso_U_13
_atom_site_aniso_U_23
Fe1 0.02207(17) 0.02839(17) 0.03681(19) -0.00592(13) -0.00654(13) -0.00802(13)
Cl1 0.0853(8) 0.0806(8) 0.1755(14) 0.0023(6) -0.0210(8) -0.0522(8)
Cl2 0.0729(6) 0.0753(6) 0.1078(8) -0.0179(5) -0.0090(6) -0.0348(6)
S1 0.0284(3) 0.0281(3) 0.0393(3) -0.0082(3) -0.0082(3) -0.0043(3)
S2 0.0232(3) 0.0310(3) 0.0624(4) -0.0091(3) -0.0100(3) -0.0061(3)
O1 0.0533(12) 0.0877(17) 0.0452(12) -0.0122(12) -0.0142(10) -0.0256(11)
O2 0.0384(11) 0.0535(12) 0.0614(13) 0.0010(10) -0.0003(9) -0.0230(10)
N1 0.0202(9) 0.0270(9) 0.0319(10) -0.0073(7) -0.0019(7) -0.0067(8)
N2 0.0266(10) 0.0299(10) 0.0290(10) -0.0098(8) 0.0004(8) -0.0078(8)
N3 0.0254(10) 0.0287(10) 0.0351(10) -0.0093(8) -0.0007(8) -0.0094(8)
N4 0.0318(11) 0.0445(12) 0.0425(12) -0.0095(9) -0.0076(9) -0.0146(10)
N5 0.0251(10) 0.0343(11) 0.0454(12) -0.0069(9) -0.0039(9) -0.0087(9)
C1 0.0232(11) 0.0289(11) 0.0295(11) -0.0089(9) -0.0023(9) -0.0066(9)
C2 0.0225(11) 0.0296(11) 0.0389(13) -0.0071(9) -0.0024(9) -0.0103(10)
C3 0.0223(11) 0.0317(11) 0.0289(11) -0.0108(9) -0.0009(9) -0.0067(9)
C4 0.0233(11) 0.0362(13) 0.0439(14) -0.0098(10) -0.0056(10) -0.0061(10)
C5 0.0230(12) 0.0356(13) 0.0558(16) -0.0053(10) -0.0089(11) -0.0019(11)
C6 0.0268(12) 0.0288(12) 0.0536(15) -0.0073(10) -0.0066(11) 0.0002(11)
C7 0.0227(11) 0.0271(11) 0.0370(12) -0.0077(9) -0.0030(9) -0.0049(9)
C8 0.0295(11) 0.0292(11) 0.0289(11) -0.0111(9) -0.0033(9) -0.0092(9)
C9 0.0281(11) 0.0317(11) 0.0297(11) -0.0090(9) -0.0042(9) -0.0084(9)
C10 0.0375(13) 0.0325(12) 0.0307(12) -0.0114(10) -0.0004(10) -0.0062(10)
C11 0.0417(14) 0.0299(12) 0.0368(13) -0.0107(11) -0.0009(11) -0.0095(10)
C12 0.0404(14) 0.0324(12) 0.0364(13) -0.0093(11) 0.0016(10) -0.0140(10)
C13 0.0335(12) 0.0316(12) 0.0336(12) -0.0129(10) -0.0005(10) -0.0112(10)
C14 0.0347(13) 0.0342(12) 0.0342(12) -0.0116(10) 0.0048(10) -0.0140(10)
C15 0.0380(13) 0.0393(13) 0.0337(13) -0.0126(11) 0.0055(10) -0.0114(10)
C16 0.0505(17) 0.0510(16) 0.0419(15) -0.0009(13) -0.0028(12) -0.0204(13)
C17 0.072(3) 0.064(2) 0.0540(19) 0.0108(18) -0.0028(17) -0.0273(16)
C18 0.058(2) 0.067(3) 0.069(3) 0.0149(18) 0.0053(17) -0.0199(18)
C19 0.0417(17) 0.069(3) 0.082(3) -0.0033(16) -0.0126(16) -0.0163(19)
C20 0.0412(15) 0.0536(17) 0.0632(19) -0.0090(13) -0.0063(13) -0.0247(15)
C21 0.0376(13) 0.0359(13) 0.0370(13) -0.0029(11) 0.0017(11) -0.0128(11)
C22 0.0449(15) 0.0542(17) 0.0424(15) -0.0122(13) 0.0002(12) -0.0126(13)
C23 0.0450(17) 0.083(3) 0.0575(19) -0.0108(16) -0.0113(14) -0.0188(17)
C24 0.061(2) 0.084(3) 0.0462(18) 0.0050(19) -0.0159(15) -0.0125(17)
C25 0.068(3) 0.066(2) 0.0430(17) -0.0019(17) -0.0046(15) -0.0010(15)
C26 0.0508(17) 0.0522(17) 0.0438(16) -0.0134(14) 0.0015(13) -0.0056(13)
C27 0.0275(11) 0.0333(12) 0.0284(11) -0.0075(10) -0.0021(9) -0.0054(9)
C28 0.0271(12) 0.0340(12) 0.0367(13) -0.0037(10) -0.0020(10) -0.0053(10)
C29 0.0371(14) 0.0679(19) 0.0387(15) -0.0122(14) 0.0016(11) -0.0084(13)
C30 0.0529(19) 0.099(3) 0.0389(16) -0.0192(19) 0.0082(14) -0.0019(17)
C31 0.0429(17) 0.072(3) 0.070(3) -0.0198(16) 0.0107(16) 0.0105(18)
C32 0.0376(15) 0.0558(18) 0.077(3) -0.0197(14) -0.0029(15) -0.0056(16)
C33 0.0355(14) 0.0488(16) 0.0482(16) -0.0150(12) -0.0023(12) -0.0071(12)
C34 0.0281(12) 0.0371(12) 0.0324(12) -0.0066(10) 0.0038(9) -0.0134(10)
C35 0.0335(13) 0.0410(14) 0.0449(14) -0.0076(11) 0.0041(11) -0.0176(12)
C36 0.0493(17) 0.0453(16) 0.0617(18) -0.0147(13) 0.0102(14) -0.0280(14)
C37 0.0452(16) 0.067(2) 0.0582(18) -0.0221(15) 0.0073(14) -0.0382(16)
C38 0.0393(15) 0.0686(19) 0.0450(15) -0.0118(14) -0.0039(12) -0.0278(14)
C39 0.0361(13) 0.0452(14) 0.0389(14) -0.0074(11) -0.0030(11) -0.0156(11)
C40 0.071(2) 0.0323(13) 0.0410(15) -0.0084(13) 0.0030(14) -0.0098(11)
C41 0.107(3) 0.0410(17) 0.079(3) -0.0334(19) 0.027(3) -0.0086(16)
C42 0.141(4) 0.048(2) 0.073(3) 0.016(3) -0.044(3) -0.0123(18)
C43 0.0224(11) 0.0255(11) 0.0344(12) -0.0070(9) -0.0003(9) -0.0079(9)
C44 0.0289(12) 0.0285(11) 0.0343(12) -0.0063(9) -0.0027(9) -0.0127(9)
C45 0.0340(13) 0.0447(14) 0.0330(12) -0.0153(11) 0.0050(10) -0.0160(11)
C46 0.0332(13) 0.0505(15) 0.0367(13) -0.0231(12) 0.0065(10) -0.0164(11)
C47 0.0373(13) 0.0428(14) 0.0334(12) -0.0200(11) 0.0034(10) -0.0172(11)
C48 0.0280(11) 0.0309(11) 0.0310(12) -0.0104(9) 0.0021(9) -0.0096(9)
C49 0.0343(12) 0.0349(12) 0.0295(12) -0.0151(10) 0.0031(10) -0.0091(10)
C50 0.0336(12) 0.0373(13) 0.0285(11) -0.0132(10) 0.0034(9) -0.0082(10)
C51 0.0665(19) 0.0424(15) 0.0466(16) -0.0044(14) -0.0174(14) -0.0108(12)
C52 0.078(3) 0.062(2) 0.0534(19) -0.0010(18) -0.0298(17) -0.0092(15)
C53 0.0576(18) 0.071(2) 0.0389(15) -0.0185(16) -0.0078(13) -0.0181(14)
C54 0.0462(16) 0.066(2) 0.0573(18) -0.0154(15) 0.0008(14) -0.0352(16)
C55 0.0386(14) 0.0513(16) 0.0553(17) -0.0068(12) -0.0055(12) -0.0267(14)
C56 0.0376(14) 0.0491(15) 0.0272(12) -0.0096(12) 0.0019(10) -0.0121(11)
C57 0.0536(17) 0.0514(16) 0.0383(14) 0.0000(14) -0.0044(12) -0.0158(12)
C58 0.088(3) 0.072(3) 0.0407(17) 0.021(2) -0.0212(17) -0.0238(16)
C59 0.049(2) 0.134(4) 0.048(2) 0.019(3) -0.0042(16) -0.038(3)
C60 0.0368(18) 0.143(4) 0.0484(19) -0.008(2) 0.0021(14) -0.021(3)
C61 0.0362(15) 0.088(3) 0.0393(15) -0.0168(15) 0.0057(12) -0.0130(15)
C62 0.0336(12) 0.0324(12) 0.0384(13) -0.0080(10) -0.0047(10) -0.0149(10)
C63 0.079(3) 0.0372(14) 0.0419(15) -0.0044(14) -0.0181(14) -0.0173(12)
C64 0.135(4) 0.0455(17) 0.0467(18) -0.037(2) -0.0181(19) -0.0137(14)
C65 0.260(8) 0.049(3) 0.060(3) -0.054(4) -0.030(4) -0.0154(19)
C66 0.310(10) 0.043(3) 0.067(3) 0.027(4) -0.059(5) -0.026(2)
C67 0.185(6) 0.089(4) 0.077(3) 0.069(4) -0.062(4) -0.054(3)
C68 0.098(3) 0.067(3) 0.063(2) 0.025(2) -0.032(2) -0.0376(18)
C69 0.0365(13) 0.0403(13) 0.0357(13) -0.0127(11) -0.0050(10) -0.0156(11)
C70 0.0503(17) 0.0598(18) 0.0464(16) -0.0121(14) 0.0055(13) -0.0292(14)
C71 0.073(3) 0.090(3) 0.0451(18) -0.034(2) 0.0149(16) -0.0358(18)
C72 0.085(3) 0.081(3) 0.0362(16) -0.040(2) -0.0022(16) -0.0177(16)
C73 0.073(3) 0.0553(18) 0.0508(18) -0.0182(16) -0.0172(16) -0.0050(14)
C74 0.0473(16) 0.0499(16) 0.0457(16) -0.0108(13) -0.0058(12) -0.0120(13)
C75 0.0510(17) 0.080(2) 0.0412(15) -0.0434(16) 0.0129(13) -0.0252(15)
C76 0.0338(16) 0.069(3) 0.126(4) -0.0160(16) 0.0055(19) 0.021(3)
C77 0.057(2) 0.0489(18) 0.102(3) -0.0252(16) 0.0129(19) -0.0075(18)
C78 0.084(3) 0.074(3) 0.066(3) -0.032(2) -0.0071(19) -0.0098(18)

loop_
_atom_type_symbol
_atom_type_description
_atom_type_scat_dispersion_real
_atom_type_scat_dispersion_imag
_atom_type_scat_source
C C 0.0033 0.0016
;
International Tables for Crystallography
(1992, Vol. C, Tables 4.2.6.8 and 6.1.1.4)
;
H H 0.0000 0.0000
;
International Tables for Crystallography
(1992, Vol. C, Table 6.1.1.4)
;
Fe Fe 0.3463 0.8444
;
International Tables for Crystallography
(1992, Vol. C, Tables 4.2.6.8 and 6.1.1.4)
;
N N 0.0061 0.0033
;
International Tables for Crystallography
(1992, Vol. C, Tables 4.2.6.8 and 6.1.1.4)
;
O O 0.0106 0.0060
;
International Tables for Crystallography
(1992, Vol. C, Tables 4.2.6.8 and 6.1.1.4)
;
S S 0.1246 0.1234
;
International Tables for Crystallography
(1992, Vol. C, Tables 4.2.6.8 and 6.1.1.4)
;
Cl Cl 0.1484 0.1585
;
International Tables for Crystallography
(1992, Vol. C, Tables 4.2.6.8 and 6.1.1.4)
;

loop_
_geom_angle_atom_site_label_1
_geom_angle_atom_site_label_2
_geom_angle_atom_site_label_3
_geom_angle
_geom_angle_publ_flag
S1 Fe1 S2 169.49(3) yes
S1 Fe1 N1 84.68(6) yes
S1 Fe1 N4 92.20(8) yes
S1 Fe1 N5 88.85(8) yes
S2 Fe1 N1 84.89(6) yes
S2 Fe1 N4 93.82(8) yes
S2 Fe1 N5 95.50(8) yes
N1 Fe1 N4 118.14(9) yes
N1 Fe1 N5 121.30(10) yes
N4 Fe1 N5 120.37(10) yes
Fe1 S1 C1 99.61(8) yes
Fe1 S2 C2 99.87(8) yes
Fe1 N1 C3 121.16(14) yes
Fe1 N1 C7 120.49(16) yes
C3 N1 C7 118.19(17) yes
C1 N2 C8 117.64(18) yes
C2 N3 C43 121.78(18) yes
Fe1 N4 O1 168.9(2) yes
Fe1 N5 O2 168.03(19) yes
S1 C1 N2 124.27(16) yes
S1 C1 C3 116.87(18) yes
N2 C1 C3 118.83(19) yes
S2 C2 N3 126.23(19) yes
S2 C2 C7 116.56(15) yes
N3 C2 C7 117.18(19) yes
N1 C3 C1 116.51(18) yes
N1 C3 C4 122.1(2) yes
C1 C3 C4 121.3(2) yes
C3 C4 C5 119.4(3) yes
C4 C5 C6 118.3(2) yes
C5 C6 C7 119.8(3) yes
N1 C7 C2 117.16(18) yes
N1 C7 C6 121.8(3) yes
C2 C7 C6 121.0(2) yes
N2 C8 C9 118.6(2) yes
N2 C8 C13 120.55(18) yes
C9 C8 C13 120.8(2) yes
C8 C9 C10 118.5(2) yes
C8 C9 C27 118.73(18) yes
C10 C9 C27 122.77(19) yes
C9 C10 C11 122.1(2) yes
C10 C11 C12 117.8(2) yes
C10 C11 C40 121.8(2) yes
C12 C11 C40 120.4(3) yes
C11 C12 C13 122.7(3) yes
C8 C13 C12 118.0(2) yes
C8 C13 C14 120.16(19) yes
C12 C13 C14 121.8(3) yes
C13 C14 C15 111.50(17) yes
C13 C14 C21 113.9(2) yes
C15 C14 C21 111.9(3) yes
C14 C15 C16 122.6(3) yes
C14 C15 C20 119.3(3) yes
C16 C15 C20 118.1(3) yes
C15 C16 C17 121.0(3) yes
C16 C17 C18 120.3(4) yes
C17 C18 C19 119.8(4) yes
C18 C19 C20 120.3(4) yes
C15 C20 C19 120.6(4) yes
C14 C21 C22 123.2(2) yes
C14 C21 C26 119.1(3) yes
C22 C21 C26 117.6(3) yes
C21 C22 C23 120.7(3) yes
C22 C23 C24 120.5(4) yes
C23 C24 C25 119.8(4) yes
C24 C25 C26 119.8(3) yes
C21 C26 C25 121.6(3) yes
C9 C27 C28 112.1(2) yes
C9 C27 C34 111.77(19) yes
C28 C27 C34 114.4(2) yes
C27 C28 C29 123.6(3) yes
C27 C28 C33 118.2(3) yes
C29 C28 C33 118.2(3) yes
C28 C29 C30 120.2(4) yes
C29 C30 C31 121.1(4) yes
C30 C31 C32 119.5(3) yes
C31 C32 C33 120.1(4) yes
C28 C33 C32 120.8(3) yes
C27 C34 C35 120.1(2) yes
C27 C34 C39 121.8(3) yes
C35 C34 C39 118.1(3) yes
C34 C35 C36 120.9(3) yes
C35 C36 C37 120.0(3) yes
C36 C37 C38 119.6(4) yes
C37 C38 C39 120.4(3) yes
C34 C39 C38 120.9(3) yes
C11 C40 C41 112.0(3) yes
C11 C40 C42 111.1(3) yes
C41 C40 C42 112.2(3) yes
N3 C43 C44 117.2(3) yes
N3 C43 C48 121.7(2) yes
C44 C43 C48 120.8(3) yes
C43 C44 C45 118.6(3) yes
C43 C44 C62 118.6(2) yes
C45 C44 C62 122.8(2) yes
C44 C45 C46 122.3(3) yes
C45 C46 C47 117.6(3) yes
C45 C46 C75 120.6(3) yes
C47 C46 C75 121.6(3) yes
C46 C47 C48 122.1(3) yes
C43 C48 C47 118.5(3) yes
C43 C48 C49 118.3(2) yes
C47 C48 C49 123.1(3) yes
C48 C49 C50 114.4(2) yes
C48 C49 C56 111.12(18) yes
C50 C49 C56 114.2(3) yes
C49 C50 C51 118.3(3) yes
C49 C50 C55 124.0(2) yes
C51 C50 C55 117.6(3) yes
C50 C51 C52 121.2(3) yes
C51 C52 C53 120.7(3) yes
C52 C53 C54 118.7(4) yes
C53 C54 C55 121.0(4) yes
C50 C55 C54 120.7(3) yes
C49 C56 C57 122.7(3) yes
C49 C56 C61 119.3(3) yes
C57 C56 C61 117.9(3) yes
C56 C57 C58 119.6(3) yes
C57 C58 C59 120.0(4) yes
C58 C59 C60 120.4(4) yes
C59 C60 C61 120.5(4) yes
C56 C61 C60 121.5(4) yes
C44 C62 C63 112.2(2) yes
C44 C62 C69 112.7(2) yes
C63 C62 C69 113.6(3) yes
C62 C63 C64 118.8(3) yes
C62 C63 C68 121.8(3) yes
C64 C63 C68 119.4(3) yes
C63 C64 C65 120.0(5) yes
C64 C65 C66 119.8(6) yes
C65 C66 C67 120.2(5) yes
C66 C67 C68 120.8(6) yes
C63 C68 C67 119.8(5) yes
C62 C69 C70 124.0(2) yes
C62 C69 C74 118.6(3) yes
C70 C69 C74 117.4(3) yes
C69 C70 C71 120.9(3) yes
C70 C71 C72 120.6(4) yes
C71 C72 C73 120.2(3) yes
C72 C73 C74 119.6(3) yes
C69 C74 C73 121.2(3) yes
C46 C75 C76 112.2(3) yes
C46 C75 C77 111.4(3) yes
C76 C75 C77 107.4(3) yes
Cl1 C78 Cl2 113.5(3) yes
C3 C4 H4 120.279 no
C5 C4 H4 120.288 no
C4 C5 H5 120.827 no
C6 C5 H5 120.829 no
C5 C6 H6 120.098 no
C7 C6 H6 120.097 no
C9 C10 H10 118.959 no
C11 C10 H10 118.953 no
C11 C12 H12 118.632 no
C13 C12 H12 118.621 no
C13 C14 H14 106.292 no
C15 C14 H14 106.295 no
C21 C14 H14 106.295 no
C15 C16 H16 119.526 no
C17 C16 H16 119.523 no
C16 C17 H17 119.881 no
C18 C17 H17 119.868 no
C17 C18 H18 120.088 no
C19 C18 H18 120.098 no
C18 C19 H19 119.845 no
C20 C19 H19 119.861 no
C15 C20 H20 119.720 no
C19 C20 H20 119.716 no
C21 C22 H22 119.669 no
C23 C22 H22 119.661 no
C22 C23 H23 119.749 no
C24 C23 H23 119.757 no
C23 C24 H24 120.097 no
C25 C24 H24 120.095 no
C24 C25 H25 120.090 no
C26 C25 H25 120.090 no
C21 C26 H26 119.201 no
C25 C26 H26 119.210 no
C9 C27 H27 105.958 no
C28 C27 H27 105.951 no
C34 C27 H27 105.947 no
C28 C29 H29 119.913 no
C30 C29 H29 119.894 no
C29 C30 H30 119.447 no
C31 C30 H30 119.456 no
C30 C31 H31 120.232 no
C32 C31 H31 120.243 no
C31 C32 H32 119.924 no
C33 C32 H32 119.944 no
C28 C33 H33 119.600 no
C32 C33 H33 119.607 no
C34 C35 H35 119.537 no
C36 C35 H35 119.546 no
C35 C36 H36 119.971 no
C37 C36 H36 119.984 no
C36 C37 H37 120.210 no
C38 C37 H37 120.216 no
C37 C38 H38 119.809 no
C39 C38 H38 119.792 no
C34 C39 H39 119.523 no
C38 C39 H39 119.529 no
C11 C40 H40 107.083 no
C41 C40 H40 107.078 no
C42 C40 H40 107.081 no
C40 C41 H41A 109.470 no
C40 C41 H41B 109.476 no
C40 C41 H41C 109.467 no
H41A C41 H41B 109.469 no
H41A C41 H41C 109.469 no
H41B C41 H41C 109.475 no
C40 C42 H42A 109.474 no
C40 C42 H42B 109.470 no
C40 C42 H42C 109.466 no
H42A C42 H42B 109.476 no
H42A C42 H42C 109.477 no
H42B C42 H42C 109.464 no
C44 C45 H45 118.839 no
C46 C45 H45 118.833 no
C46 C47 H47 118.936 no
C48 C47 H47 118.923 no
C48 C49 H49 105.398 no
C50 C49 H49 105.385 no
C56 C49 H49 105.396 no
C50 C51 H51 119.386 no
C52 C51 H51 119.395 no
C51 C52 H52 119.632 no
C53 C52 H52 119.646 no
C52 C53 H53 120.639 no
C54 C53 H53 120.654 no
C53 C54 H54 119.506 no
C55 C54 H54 119.500 no
C50 C55 H55 119.620 no
C54 C55 H55 119.634 no
C56 C57 H57 120.177 no
C58 C57 H57 120.186 no
C57 C58 H58 120.010 no
C59 C58 H58 120.001 no
C58 C59 H59 119.805 no
C60 C59 H59 119.804 no
C59 C60 H60 119.739 no
C61 C60 H60 119.754 no
C56 C61 H61 119.248 no
C60 C61 H61 119.252 no
C44 C62 H62 105.876 no
C63 C62 H62 105.875 no
C69 C62 H62 105.881 no
C63 C64 H64 120.001 no
C65 C64 H64 119.999 no
C64 C65 H65 120.093 no
C66 C65 H65 120.086 no
C65 C66 H66 119.891 no
C67 C66 H66 119.891 no
C66 C67 H67 119.592 no
C68 C67 H67 119.594 no
C63 C68 H68 120.128 no
C67 C68 H68 120.121 no
C69 C70 H70 119.573 no
C71 C70 H70 119.570 no
C70 C71 H71 119.682 no
C72 C71 H71 119.676 no
C71 C72 H72 119.896 no
C73 C72 H72 119.899 no
C72 C73 H73 120.172 no
C74 C73 H73 120.178 no
C69 C74 H74 119.407 no
C73 C74 H74 119.413 no
C46 C75 H75 108.600 no
C76 C75 H75 108.601 no
C77 C75 H75 108.619 no
C75 C76 H76A 109.468 no
C75 C76 H76B 109.473 no
C75 C76 H76C 109.472 no
H76A C76 H76B 109.467 no
H76A C76 H76C 109.465 no
H76B C76 H76C 109.481 no
C75 C77 H77A 109.471 no
C75 C77 H77B 109.472 no
C75 C77 H77C 109.472 no
H77A C77 H77B 109.474 no
H77A C77 H77C 109.470 no
H77B C77 H77C 109.468 no
Cl1 C78 H78A 108.871 no
Cl1 C78 H78B 108.865 no
Cl2 C78 H78A 108.878 no
Cl2 C78 H78B 108.876 no
H78A C78 H78B 107.714 no

loop_
_geom_bond_atom_site_label_1
_geom_bond_atom_site_label_2
_geom_bond_distance
_geom_bond_publ_flag
Fe1 S1 2.2802(7) yes
Fe1 S2 2.2844(8) yes
Fe1 N1 2.0287(17) yes
Fe1 N4 1.667(3) yes
Fe1 N5 1.664(2) yes
Cl1 C78 1.728(4) yes
Cl2 C78 1.726(5) yes
S1 C1 1.748(3) yes
S2 C2 1.750(2) yes
O1 N4 1.154(4) yes
O2 N5 1.166(3) yes
N1 C3 1.355(3) yes
N1 C7 1.353(3) yes
N2 C1 1.280(4) yes
N2 C8 1.425(3) yes
N3 C2 1.274(3) yes
N3 C43 1.422(3) yes
C1 C3 1.479(3) yes
C2 C7 1.485(4) yes
C3 C4 1.383(3) yes
C4 C5 1.388(4) yes
C5 C6 1.382(4) yes
C6 C7 1.385(3) yes
C8 C9 1.403(3) yes
C8 C13 1.406(4) yes
C9 C10 1.397(3) yes
C9 C27 1.528(4) yes
C10 C11 1.386(4) yes
C11 C12 1.389(4) yes
C11 C40 1.521(4) yes
C12 C13 1.391(3) yes
C13 C14 1.524(3) yes
C14 C15 1.524(4) yes
C14 C21 1.519(4) yes
C15 C16 1.384(5) yes
C15 C20 1.389(5) yes
C16 C17 1.385(5) yes
C17 C18 1.361(6) yes
C18 C19 1.377(6) yes
C19 C20 1.381(5) yes
C21 C22 1.380(5) yes
C21 C26 1.393(4) yes
C22 C23 1.396(5) yes
C23 C24 1.371(5) yes
C24 C25 1.366(6) yes
C25 C26 1.386(5) yes
C27 C28 1.525(3) yes
C27 C34 1.523(4) yes
C28 C29 1.382(4) yes
C28 C33 1.401(5) yes
C29 C30 1.395(5) yes
C30 C31 1.370(6) yes
C31 C32 1.372(6) yes
C32 C33 1.392(4) yes
C34 C35 1.392(4) yes
C34 C39 1.392(4) yes
C35 C36 1.393(5) yes
C36 C37 1.386(4) yes
C37 C38 1.376(5) yes
C38 C39 1.390(5) yes
C40 C41 1.522(6) yes
C40 C42 1.516(6) yes
C43 C44 1.405(4) yes
C43 C48 1.395(4) yes
C44 C45 1.385(4) yes
C44 C62 1.532(4) yes
C45 C46 1.395(5) yes
C46 C47 1.390(4) yes
C46 C75 1.524(5) yes
C47 C48 1.399(4) yes
C48 C49 1.532(4) yes
C49 C50 1.524(4) yes
C49 C56 1.509(4) yes
C50 C51 1.377(4) yes
C50 C55 1.382(5) yes
C51 C52 1.378(5) yes
C52 C53 1.375(6) yes
C53 C54 1.357(4) yes
C54 C55 1.388(5) yes
C56 C57 1.377(4) yes
C56 C61 1.394(4) yes
C57 C58 1.409(5) yes
C58 C59 1.374(6) yes
C59 C60 1.336(7) yes
C60 C61 1.369(5) yes
C62 C63 1.518(4) yes
C62 C69 1.516(3) yes
C63 C64 1.389(6) yes
C63 C68 1.385(6) yes
C64 C65 1.393(6) yes
C65 C66 1.386(12) yes
C66 C67 1.351(11) yes
C67 C68 1.398(7) yes
C69 C70 1.391(4) yes
C69 C74 1.382(4) yes
C70 C71 1.379(4) yes
C71 C72 1.357(5) yes
C72 C73 1.362(5) yes
C73 C74 1.395(4) yes
C75 C76 1.536(5) yes
C75 C77 1.517(5) yes
C4 H4 0.950 no
C5 H5 0.950 no
C6 H6 0.950 no
C10 H10 0.950 no
C12 H12 0.950 no
C14 H14 1.000 no
C16 H16 0.950 no
C17 H17 0.950 no
C18 H18 0.950 no
C19 H19 0.950 no
C20 H20 0.950 no
C22 H22 0.950 no
C23 H23 0.950 no
C24 H24 0.950 no
C25 H25 0.950 no
C26 H26 0.950 no
C27 H27 1.000 no
C29 H29 0.950 no
C30 H30 0.950 no
C31 H31 0.950 no
C32 H32 0.950 no
C33 H33 0.950 no
C35 H35 0.950 no
C36 H36 0.950 no
C37 H37 0.950 no
C38 H38 0.950 no
C39 H39 0.950 no
C40 H40 1.000 no
C41 H41A 0.980 no
C41 H41B 0.980 no
C41 H41C 0.980 no
C42 H42A 0.980 no
C42 H42B 0.980 no
C42 H42C 0.980 no
C45 H45 0.950 no
C47 H47 0.950 no
C49 H49 1.000 no
C51 H51 0.950 no
C52 H52 0.950 no
C53 H53 0.950 no
C54 H54 0.950 no
C55 H55 0.950 no
C57 H57 0.950 no
C58 H58 0.950 no
C59 H59 0.950 no
C60 H60 0.950 no
C61 H61 0.950 no
C62 H62 1.000 no
C64 H64 0.950 no
C65 H65 0.950 no
C66 H66 0.950 no
C67 H67 0.950 no
C68 H68 0.950 no
C70 H70 0.950 no
C71 H71 0.950 no
C72 H72 0.950 no
C73 H73 0.950 no
C74 H74 0.950 no
C75 H75 1.000 no
C76 H76A 0.980 no
C76 H76B 0.980 no
C76 H76C 0.980 no
C77 H77A 0.980 no
C77 H77B 0.980 no
C77 H77C 0.980 no
C78 H78A 0.990 no
C78 H78B 0.990 no

loop_
_geom_contact_atom_site_label_1
_geom_contact_atom_site_label_2
_geom_contact_distance
_geom_contact_publ_flag
_geom_contact_site_symmetry_2
S1 O2 3.528(2) no .
S1 C8 2.931(3) no .
S1 C13 3.333(3) no .
S1 C14 3.538(3) no .
S1 C34 3.600(3) no .
S1 C39 3.479(3) no .
S2 C43 3.065(2) no .
S2 C48 3.516(3) no .
O1 C37 3.389(4) no .
O2 C66 3.213(5) no .
N1 N2 3.565(3) no .
N1 N3 3.552(3) no .
N1 C5 2.787(3) no .
N2 C4 2.826(3) no .
N2 C14 2.897(3) no .
N2 C21 3.312(4) no .
N2 C27 2.822(3) no .
N2 C34 3.140(3) no .
N2 C35 3.417(4) no .
N3 C6 2.787(4) no .
N3 C49 2.873(4) no .
N3 C56 3.163(4) no .
N3 C61 3.434(4) no .
N3 C62 2.792(3) no .
N3 C63 3.244(4) no .
N3 C64 3.546(5) no .
N4 C37 3.533(4) no .
N5 C66 3.398(5) no .
C1 C9 3.268(3) no .
C1 C13 3.117(4) no .
C1 C14 3.259(4) no .
C1 C27 3.520(3) no .
C1 C34 3.263(3) no .
C1 C35 3.284(4) no .
C2 C44 3.299(3) no .
C2 C48 3.195(4) no .
C2 C49 3.300(4) no .
C2 C62 3.491(3) no .
C2 C63 3.381(4) no .
C2 C64 3.371(5) no .
C3 C6 2.726(4) no .
C3 C35 3.512(4) no .
C4 C7 2.730(4) no .
C7 C64 3.592(5) no .
C8 C11 2.804(3) no .
C8 C21 3.272(4) no .
C8 C22 3.490(4) no .
C8 C34 3.183(4) no .
C9 C12 2.778(4) no .
C9 C33 3.083(4) no .
C9 C39 3.037(4) no .
C10 C13 2.790(3) no .
C10 C28 2.914(4) no .
C10 C33 3.220(4) no .
C10 C34 3.528(4) no .
C10 C41 3.035(5) no .
C10 C42 3.226(5) no .
C12 C15 2.879(4) no .
C12 C16 3.553(4) no .
C12 C20 3.364(4) no .
C12 C21 3.512(3) no .
C12 C42 3.438(4) no .
C13 C16 3.497(4) no .
C13 C20 3.169(4) no .
C13 C22 2.938(4) no .
C15 C18 2.783(5) no .
C15 C22 3.517(4) no .
C15 C26 3.156(4) no .
C16 C19 2.744(5) no .
C16 C21 2.896(4) no .
C16 C26 3.347(4) no .
C17 C20 2.751(6) no .
C21 C24 2.795(5) no .
C22 C25 2.759(4) no .
C23 C26 2.737(5) no .
C28 C31 2.798(4) no .
C28 C35 3.505(4) no .
C28 C39 3.320(4) no .
C29 C32 2.767(5) no .
C29 C34 2.938(4) no .
C29 C39 3.320(4) no .
C30 C33 2.746(5) no .
C34 C37 2.802(5) no .
C35 C38 2.762(4) no .
C36 C39 2.763(4) no .
C43 C46 2.805(4) no .
C43 C56 3.157(4) no .
C43 C63 3.238(5) no .
C44 C47 2.782(4) no .
C44 C68 3.043(5) no .
C44 C70 3.474(4) no .
C44 C74 3.256(4) no .
C45 C48 2.783(4) no .
C45 C63 3.500(5) no .
C45 C68 3.596(5) no .
C45 C69 2.934(4) no .
C45 C70 3.513(5) no .
C45 C74 3.564(4) no .
C45 C76 3.107(5) no .
C45 C77 3.092(5) no .
C47 C50 2.996(4) no .
C47 C56 3.489(4) no .
C47 C57 3.598(4) no .
C47 C77 3.569(4) no .
C48 C51 3.276(4) no .
C48 C55 3.547(5) no .
C48 C57 3.040(4) no .
C50 C53 2.794(5) no .
C50 C57 3.304(4) no .
C50 C61 3.459(4) no .
C51 C54 2.730(5) no .
C52 C55 2.732(4) no .
C55 C56 2.979(5) no .
C55 C57 3.274(4) no .
C56 C59 2.776(5) no .
C57 C60 2.755(5) no .
C58 C61 2.727(5) no .
C63 C66 2.777(6) no .
C63 C70 2.992(4) no .
C64 C67 2.760(8) no .
C64 C69 3.440(4) no .
C65 C68 2.765(9) no .
C68 C69 3.291(4) no .
C68 C70 3.252(4) no .
C69 C72 2.784(4) no .
C70 C73 2.745(4) no .
C71 C74 2.735(5) no .
S1 C33 3.473(3) no 1_655
O1 C28 3.364(4) no 1_655
O1 C29 3.502(4) no 1_655
O1 C35 3.421(4) no 1_655
O1 C37 3.586(5) no 2_557
O2 N2 3.097(3) no 1_655
O2 C8 3.485(3) no 1_655
O2 C27 3.572(3) no 1_655
N2 O2 3.097(3) no 1_455
C8 O2 3.485(3) no 1_455
C27 O2 3.572(3) no 1_455
C28 O1 3.364(4) no 1_455
C29 O1 3.502(4) no 1_455
C33 S1 3.473(3) no 1_455
C35 O1 3.421(4) no 1_455
C36 C37 3.589(4) no 2_457
C37 O1 3.586(5) no 2_557
C37 C36 3.589(4) no 2_457
C39 C52 3.550(4) no 2_557
C52 C39 3.550(4) no 2_557
C53 C60 3.558(5) no 1_655
C60 C53 3.558(5) no 1_455
C64 C78 3.499(6) no .
C73 C74 3.506(5) no 2_566
C74 C73 3.506(5) no 2_566
C78 C64 3.499(6) no .
S1 H14 2.8228 no .
S1 H20 3.1683 no .
S2 H49 2.8255 no .
S2 H51 3.3066 no .
O1 H37 3.0562 no .
O1 H38 3.4628 no .
O2 H20 3.0013 no .
O2 H66 2.8998 no .
N1 H4 3.2467 no .
N1 H6 3.2422 no .
N2 H4 2.5429 no .
N2 H14 2.5814 no .
N2 H27 2.5076 no .
N2 H35 3.3694 no .
N3 H6 2.5056 no .
N3 H49 2.5502 no .
N3 H61 3.3495 no .
N3 H62 2.4039 no .
N3 H64 3.4116 no .
N4 H37 3.4261 no .
N5 H20 3.3972 no .
N5 H66 3.3685 no .
C1 H4 2.6694 no .
C1 H14 2.5752 no .
C1 H27 3.3424 no .
C1 H35 3.4117 no .
C2 H6 2.6662 no .
C2 H49 2.6049 no .
C2 H61 3.3819 no .
C2 H62 3.1773 no .
C2 H64 3.3383 no .
C3 H5 3.2558 no .
C3 H14 3.5440 no .
C3 H35 3.4246 no .
C4 H6 3.2428 no .
C4 H35 3.2237 no .
C6 H4 3.2422 no .
C6 H61 3.5902 no .
C6 H64 3.5383 no .
C7 H5 3.2575 no .
C7 H61 3.5728 no .
C7 H64 3.2812 no .
C8 H10 3.2624 no .
C8 H12 3.2542 no .
C8 H14 2.6318 no .
C8 H22 3.1042 no .
C8 H27 2.6124 no .
C9 H33 2.9246 no .
C9 H39 2.8367 no .
C10 H12 3.2328 no .
C10 H27 3.2469 no .
C10 H33 3.1608 no .
C10 H39 3.0745 no .
C10 H40 3.3130 no .
C10 H41A 3.2391 no .
C10 H41B 2.7648 no .
C10 H42A 2.9723 no .
C10 H42B 3.5395 no .
C11 H41A 2.7160 no .
C11 H41B 2.7216 no .
C11 H41C 3.3615 no .
C11 H42A 2.6937 no .
C11 H42B 2.6974 no .
C11 H42C 3.3465 no .
C12 H10 3.2352 no .
C12 H14 3.2400 no .
C12 H20 3.4350 no .
C12 H22 3.0460 no .
C12 H40 2.5432 no .
C12 H42B 3.2791 no .
C13 H20 3.0895 no .
C13 H22 2.5961 no .
C14 H12 2.6895 no .
C14 H16 2.7123 no .
C14 H20 2.6538 no .
C14 H22 2.7194 no .
C14 H26 2.6437 no .
C15 H12 2.5241 no .
C15 H17 3.2631 no .
C15 H19 3.2617 no .
C15 H26 3.0749 no .
C16 H12 2.9229 no .
C16 H14 3.2383 no .
C16 H18 3.2403 no .
C16 H20 3.2396 no .
C16 H26 3.4145 no .
C17 H19 3.2250 no .
C18 H16 3.2335 no .
C18 H20 3.2471 no .
C19 H17 3.2275 no .
C20 H12 3.0197 no .
C20 H14 2.6213 no .
C20 H16 3.2392 no .
C20 H18 3.2499 no .
C21 H16 2.5570 no .
C21 H23 3.2643 no .
C21 H25 3.2791 no .
C22 H14 3.2274 no .
C22 H16 3.0065 no .
C22 H24 3.2604 no .
C22 H26 3.2307 no .
C23 H25 3.2277 no .
C24 H22 3.2541 no .
C24 H26 3.2335 no .
C25 H23 3.2248 no .
C26 H14 2.6270 no .
C26 H16 2.9973 no .
C26 H22 3.2355 no .
C26 H24 3.2421 no .
C26 H65 3.3909 no .
C27 H10 2.7220 no .
C27 H29 2.7367 no .
C27 H33 2.6419 no .
C27 H35 2.6693 no .
C27 H39 2.7035 no .
C28 H10 2.5755 no .
C28 H30 3.2597 no .
C28 H32 3.2834 no .
C28 H35 3.5854 no .
C28 H39 3.2796 no .
C29 H10 3.2055 no .
C29 H27 3.1860 no .
C29 H31 3.2653 no .
C29 H33 3.2470 no .
C29 H39 3.2620 no .
C30 H32 3.2275 no .
C31 H29 3.2598 no .
C31 H33 3.2483 no .
C32 H30 3.2250 no .
C33 H10 2.8729 no .
C33 H27 2.6621 no .
C33 H29 3.2517 no .
C33 H31 3.2550 no .
C34 H29 2.5859 no .
C34 H36 3.2768 no .
C34 H38 3.2736 no .
C35 H27 2.5185 no .
C35 H29 3.3941 no .
C35 H37 3.2661 no .
C35 H39 3.2480 no .
C36 H38 3.2453 no .
C37 H35 3.2608 no .
C37 H39 3.2526 no .
C38 H29 3.5914 no .
C38 H36 3.2449 no .
C39 H27 3.3056 no .
C39 H29 2.7224 no .
C39 H35 3.2481 no .
C39 H37 3.2589 no .
C40 H10 2.6870 no .
C40 H12 2.6578 no .
C41 H10 2.8093 no .
C41 H42A 2.7645 no .
C41 H42B 3.3571 no .
C41 H42C 2.6708 no .
C42 H10 3.1899 no .
C42 H12 3.5465 no .
C42 H41A 3.3568 no .
C42 H41B 2.7569 no .
C42 H41C 2.6804 no .
C43 H45 3.2555 no .
C43 H47 3.2569 no .
C43 H49 2.5874 no .
C43 H62 2.5895 no .
C44 H68 2.8320 no .
C44 H70 3.5977 no .
C44 H74 3.2335 no .
C45 H47 3.2419 no .
C45 H62 3.2510 no .
C45 H68 3.0233 no .
C45 H75 3.3374 no .
C45 H76A 2.8362 no .
C45 H76B 3.3587 no .
C45 H77A 3.3479 no .
C45 H77B 2.8130 no .
C46 H76A 2.7393 no .
C46 H76B 2.7311 no .
C46 H76C 3.3753 no .
C46 H77A 2.7003 no .
C46 H77B 2.7075 no .
C46 H77C 3.3534 no .
C47 H45 3.2401 no .
C47 H49 3.2664 no .
C47 H57 3.0376 no .
C47 H75 2.5834 no .
C47 H76B 3.5943 no .
C47 H77A 3.4726 no .
C48 H51 3.1998 no .
C48 H57 2.8509 no .
C49 H47 2.7339 no .
C49 H51 2.6169 no .
C49 H55 2.7400 no .
C49 H57 2.7079 no .
C49 H61 2.6430 no .
C50 H47 2.6636 no .
C50 H52 3.2518 no .
C50 H54 3.2600 no .
C50 H57 3.3056 no .
C50 H61 3.5404 no .
C51 H47 3.3031 no .
C51 H49 2.5391 no .
C51 H53 3.2520 no .
C51 H55 3.2226 no .
C52 H54 3.2103 no .
C53 H51 3.2437 no .
C53 H55 3.2393 no .
C54 H52 3.2084 no .
C55 H47 3.0569 no .
C55 H49 3.2454 no .
C55 H51 3.2219 no .
C55 H53 3.2503 no .
C55 H57 3.1824 no .
C56 H55 2.6870 no .
C56 H58 3.2640 no .
C56 H60 3.2639 no .
C57 H49 3.2841 no .
C57 H55 2.6254 no .
C57 H59 3.2686 no .
C57 H61 3.2323 no .
C58 H55 3.5505 no .
C58 H60 3.2097 no .
C59 H57 3.2657 no .
C59 H61 3.1985 no .
C60 H58 3.2060 no .
C61 H6 3.4869 no .
C61 H49 2.4856 no .
C61 H57 3.2402 no .
C61 H59 3.2067 no .
C62 H45 2.7122 no .
C62 H64 2.6448 no .
C62 H68 2.7029 no .
C62 H70 2.7423 no .
C62 H74 2.6232 no .
C63 H65 3.2669 no .
C63 H67 3.2615 no .
C63 H70 2.6982 no .
C64 H62 2.4910 no .
C64 H66 3.2631 no .
C64 H68 3.2544 no .
C65 H26 3.4661 no .
C65 H67 3.2304 no .
C66 H64 3.2628 no .
C66 H68 3.2424 no .
C67 H65 3.2280 no .
C67 H70 3.5311 no .
C68 H45 3.5834 no .
C68 H62 3.2954 no .
C68 H64 3.2532 no .
C68 H66 3.2480 no .
C68 H70 2.6007 no .
C69 H45 2.6121 no .
C69 H64 3.5281 no .
C69 H68 3.2859 no .
C69 H71 3.2634 no .
C69 H73 3.2729 no .
C70 H45 2.8759 no .
C70 H62 3.2736 no .
C70 H68 3.1273 no .
C70 H72 3.2339 no .
C70 H74 3.2321 no .
C71 H73 3.2149 no .
C72 H70 3.2285 no .
C72 H74 3.2366 no .
C73 H71 3.2126 no .
C74 H45 3.2874 no .
C74 H62 2.5446 no .
C74 H70 3.2315 no .
C74 H72 3.2445 no .
C75 H45 2.6747 no .
C75 H47 2.6908 no .
C76 H45 2.9101 no .
C76 H77A 3.3185 no .
C76 H77B 2.6578 no .
C76 H77C 2.6163 no .
C77 H45 2.9648 no .
C77 H76A 2.6578 no .
C77 H76B 3.3151 no .
C77 H76C 2.6256 no .
H4 H5 2.3549 no .
H4 H27 3.4109 no .
H4 H35 3.0350 no .
H5 H6 2.3457 no .
H6 H61 3.3275 no .
H6 H62 3.5408 no .
H10 H27 3.5114 no .
H10 H29 3.5886 no .
H10 H33 3.0577 no .
H10 H39 3.0324 no .
H10 H41A 3.1493 no .
H10 H41B 2.2552 no .
H10 H42A 2.7282 no .
H12 H14 3.4910 no .
H12 H16 3.1776 no .
H12 H20 3.3257 no .
H12 H22 3.2892 no .
H12 H40 2.3101 no .
H12 H42B 3.2787 no .
H14 H16 3.5043 no .
H14 H20 2.4816 no .
H14 H22 3.4920 no .
H14 H26 2.4780 no .
H14 H65 3.5928 no .
H16 H17 2.3265 no .
H16 H22 3.3090 no .
H16 H26 3.2973 no .
H17 H18 2.3105 no .
H18 H19 2.3262 no .
H19 H20 2.3254 no .
H22 H23 2.3371 no .
H23 H24 2.3193 no .
H24 H25 2.3188 no .
H25 H26 2.3265 no .
H26 H65 2.5471 no .
H27 H29 3.4321 no .
H27 H33 2.5569 no .
H27 H35 2.3030 no .
H29 H30 2.3358 no .
H29 H39 2.7733 no .
H30 H31 2.3159 no .
H31 H32 2.3242 no .
H32 H33 2.3357 no .
H35 H36 2.3361 no .
H36 H37 2.3386 no .
H37 H38 2.3266 no .
H38 H39 2.3299 no .
H40 H41A 2.3257 no .
H40 H41B 2.8500 no .
H40 H41C 2.3541 no .
H40 H42A 2.8452 no .
H40 H42B 2.3136 no .
H40 H42C 2.3553 no .
H41A H42C 3.5502 no .
H41B H42A 2.6422 no .
H41B H42C 2.9966 no .
H41C H42A 3.0223 no .
H41C H42B 3.5531 no .
H41C H42C 2.4587 no .
H45 H62 3.5236 no .
H45 H68 2.9291 no .
H45 H70 3.0321 no .
H45 H76A 2.3709 no .
H45 H76B 3.3181 no .
H45 H77A 3.4075 no .
H45 H77B 2.4327 no .
H47 H49 3.5312 no .
H47 H51 3.5988 no .
H47 H55 3.2103 no .
H47 H57 3.0229 no .
H47 H75 2.3604 no .
H49 H51 2.3661 no .
H49 H55 3.5438 no .
H49 H61 2.2568 no .
H51 H52 2.3140 no .
H52 H53 2.3286 no .
H53 H54 2.3092 no .
H54 H55 2.3261 no .
H55 H57 2.5239 no .
H57 H58 2.3616 no .
H58 H59 2.3213 no .
H59 H60 2.2798 no .
H60 H61 2.3049 no .
H62 H64 2.2683 no .
H62 H70 3.5692 no .
H62 H74 2.3527 no .
H64 H65 2.3448 no .
H65 H66 2.3361 no .
H66 H67 2.2933 no .
H67 H68 2.3437 no .
H68 H70 2.4667 no .
H70 H71 2.3185 no .
H71 H72 2.3007 no .
H72 H73 2.3133 no .
H73 H74 2.3396 no .
H75 H76A 2.8745 no .
H75 H76B 2.3773 no .
H75 H76C 2.3706 no .
H75 H77A 2.3573 no .
H75 H77B 2.8605 no .
H75 H77C 2.3569 no .
H76A H77A 3.5637 no .
H76A H77B 2.4804 no .
H76A H77C 2.9118 no .
H76B H77B 3.5585 no .
H76B H77C 3.5116 no .
H76C H77A 3.5196 no .
H76C H77B 2.9250 no .
H76C H77C 2.4013 no .
Fe1 H27 3.4654 no 1_655
Cl1 H24 3.5022 no 2_456
Cl1 H64 3.1497 no .
Cl1 H70 3.3535 no 1_455
Cl1 H76A 3.2103 no 1_455
Cl1 H77A 3.3851 no 2_566
Cl1 H77C 3.4718 no 2_566
Cl2 H23 3.4666 no 2_456
Cl2 H24 3.0572 no 2_456
Cl2 H25 3.1911 no .
Cl2 H25 3.4389 no 2_556
Cl2 H26 3.1297 no 2_556
Cl2 H64 3.4806 no .
Cl2 H65 3.4960 no .
Cl2 H65 3.5122 no 2_556
Cl2 H66 3.4068 no 2_556
S1 H32 3.4928 no 1_655
S1 H33 3.1779 no 1_655
S2 H4 3.0374 no 1_655
S2 H5 3.0317 no 1_655
O1 H27 3.2593 no 1_655
O1 H35 2.8639 no 1_655
O1 H37 2.8421 no 2_557
O1 H38 3.4302 no 2_557
O2 H4 3.1468 no 1_655
O2 H22 3.4106 no 1_655
O2 H27 2.7163 no 1_655
O2 H33 3.1368 no 1_655
N3 H76B 2.9705 no 1_455
N4 H27 3.1787 no 1_655
N4 H35 3.1036 no 1_655
N5 H4 3.1928 no 1_655
N5 H27 2.8375 no 1_655
N5 H33 3.3361 no 1_655
C4 H67 3.4211 no 1_455
C5 H68 3.2010 no 1_455
C6 H76B 2.8718 no 1_455
C12 H58 3.2531 no 1_545
C15 H78A 3.4274 no 2_556
C16 H57 3.3875 no 1_545
C16 H58 3.3544 no 1_545
C16 H72 3.5747 no 2_556
C16 H78A 2.7403 no 2_556
C17 H57 3.0315 no 1_545
C17 H77A 3.0117 no 1_545
C17 H78A 2.8190 no 2_556
C18 H23 3.2797 no 1_655
C18 H59 2.9036 no 1_645
C18 H75 3.5637 no 1_545
C18 H77A 3.3747 no 1_545
C18 H78A 3.5318 no 2_556
C19 H22 3.0407 no 1_655
C19 H23 3.2234 no 1_655
C19 H59 3.1943 no 1_645
C20 H33 3.4411 no 1_655
C22 H19 3.3848 no 1_455
C22 H66 3.5418 no 1_455
C22 H71 3.2405 no 2_556
C23 H66 2.8355 no 1_455
C23 H71 2.9055 no 2_556
C24 H66 2.9599 no 1_455
C24 H67 3.4678 no 1_455
C24 H70 3.0790 no 2_556
C24 H71 3.2614 no 2_556
C25 H67 3.3103 no 1_455
C25 H70 3.4823 no 2_556
C25 H78B 3.4838 no 2_556
C26 H67 3.5930 no 1_455
C26 H78A 3.3928 no 2_556
C29 H37 3.2209 no 2_457
C29 H52 3.1452 no 2_557
C29 H53 3.3252 no 2_557
C30 H38 3.3460 no 1_455
C30 H61 3.4749 no 2_457
C31 H38 3.0728 no 1_455
C31 H39 3.5099 no 1_455
C31 H42C 3.5422 no 2_447
C32 H38 3.5519 no 1_455
C32 H39 3.5012 no 1_455
C33 H20 3.4707 no 1_455
C35 H37 3.5545 no 2_457
C36 H29 3.3857 no 2_457
C36 H52 3.4015 no 1_455
C37 H29 3.3225 no 2_457
C38 H52 3.2877 no 2_557
C39 H52 3.0322 no 2_557
C41 H41B 3.2580 no 2_447
C41 H53 3.5810 no 1_445
C41 H54 3.3627 no 1_445
C41 H59 3.5832 no 1_545
C42 H42B 3.5949 no 2_547
C42 H42C 3.5737 no 2_547
C42 H54 3.5133 no 2_557
C43 H5 3.2620 no 1_655
C44 H5 3.3060 no 1_655
C44 H73 3.3203 no 2_566
C45 H5 3.3444 no 1_655
C45 H73 3.0646 no 2_566
C46 H5 3.3978 no 1_655
C46 H6 3.4173 no 1_655
C46 H73 3.3359 no 2_566
C47 H5 3.3386 no 1_655
C47 H60 3.5990 no 1_655
C48 H5 3.2976 no 1_655
C50 H31 3.4413 no 2_457
C50 H60 3.2614 no 1_655
C51 H31 3.4585 no 2_457
C51 H60 3.0249 no 1_655
C52 H29 3.2412 no 2_557
C52 H31 3.3576 no 2_457
C52 H36 3.3380 no 1_655
C52 H38 3.4572 no 2_557
C52 H39 3.0642 no 2_557
C52 H60 2.7655 no 1_655
C53 H31 3.2190 no 2_457
C53 H39 3.1401 no 2_557
C53 H41C 3.4206 no 1_665
C53 H42A 3.2868 no 2_557
C53 H60 2.7580 no 1_655
C54 H31 3.1735 no 2_457
C54 H41A 3.3680 no 1_665
C54 H42A 3.2414 no 2_557
C54 H42B 3.5937 no 1_565
C54 H60 2.9796 no 1_655
C55 H31 3.2772 no 2_457
C55 H60 3.2284 no 1_655
C57 H12 3.5287 no 1_565
C57 H40 3.3203 no 1_565
C57 H72 2.8461 no 2_566
C58 H12 3.1057 no 1_565
C58 H18 3.4223 no 1_465
C58 H40 3.0037 no 1_565
C58 H72 2.7760 no 2_566
C58 H75 3.4022 no 1_455
C59 H18 2.9818 no 1_465
C59 H40 3.1979 no 1_565
C59 H41A 3.0107 no 1_565
C59 H47 3.3373 no 1_455
C59 H75 3.0537 no 1_455
C60 H41A 3.4459 no 1_565
C60 H47 3.1990 no 1_455
C60 H75 3.4526 no 1_455
C61 H30 3.1973 no 2_457
C62 H78B 3.3610 no .
C63 H78B 3.1754 no .
C64 H78B 2.8491 no .
C65 H78B 3.5646 no .
C66 H25 3.5948 no 2_556
C67 H4 3.2692 no 1_655
C68 H4 3.5998 no 1_655
C68 H5 3.1883 no 1_655
C69 H78B 2.9712 no .
C70 H77C 3.4983 no 2_666
C70 H78B 3.0894 no .
C71 H16 2.9581 no 2_556
C71 H77C 2.9159 no 2_666
C72 H16 2.9901 no 2_556
C72 H17 3.1032 no 2_556
C72 H57 3.4527 no 2_566
C72 H58 3.3207 no 2_566
C72 H76C 2.9482 no 2_666
C72 H77C 3.1817 no 2_666
C73 H17 3.0745 no 2_556
C73 H74 3.0360 no 2_566
C73 H76C 3.2085 no 2_666
C73 H77A 3.1845 no 2_566
C74 H73 3.1076 no 2_566
C74 H74 3.4387 no 2_566
C74 H76C 3.3801 no 1_455
C74 H77A 3.5703 no 2_566
C74 H78B 3.4701 no .
C75 H6 3.5269 no 1_655
C75 H18 3.4694 no 1_565
C76 H6 2.9467 no 1_655
C76 H62 3.3330 no 1_655
C76 H72 3.5536 no 2_666
C76 H74 3.0432 no 1_655
C76 H77B 3.4644 no 2_666
C77 H17 3.1910 no 1_565
C77 H18 3.5108 no 1_565
C77 H73 3.2829 no 2_566
C77 H76A 3.4683 no 2_666
C77 H77B 3.2516 no 2_666
C78 H23 3.4338 no 2_456
C78 H26 3.4435 no 2_556
C78 H64 3.1367 no .
H4 S2 3.0374 no 1_455
H4 O2 3.1468 no 1_455
H4 N5 3.1928 no 1_455
H4 C67 3.2692 no 1_455
H4 C68 3.5998 no 1_455
H4 H67 3.0519 no 1_455
H5 S2 3.0317 no 1_455
H5 C43 3.2620 no 1_455
H5 C44 3.3060 no 1_455
H5 C45 3.3444 no 1_455
H5 C46 3.3978 no 1_455
H5 C47 3.3386 no 1_455
H5 C48 3.2976 no 1_455
H5 C68 3.1883 no 1_455
H5 H51 3.5093 no 1_455
H5 H68 2.7465 no 1_455
H6 C46 3.4173 no 1_455
H6 C75 3.5269 no 1_455
H6 C76 2.9467 no 1_455
H6 H75 3.5916 no 1_455
H6 H76A 3.3413 no 1_455
H6 H76B 2.0129 no 1_455
H6 H76C 3.5809 no 1_455
H10 H53 2.8809 no 2_557
H12 C57 3.5287 no 1_545
H12 C58 3.1057 no 1_545
H12 H55 3.5172 no 1_545
H12 H57 3.4473 no 1_545
H12 H58 2.6620 no 1_545
H16 C71 2.9581 no 2_556
H16 C72 2.9901 no 2_556
H16 H57 3.4534 no 1_545
H16 H58 2.9663 no 1_545
H16 H71 2.9020 no 2_556
H16 H72 2.9809 no 2_556
H16 H78A 2.7970 no 2_556
H16 H78B 3.5255 no 2_556
H17 C72 3.1032 no 2_556
H17 C73 3.0745 no 2_556
H17 C77 3.1910 no 1_545
H17 H57 2.8407 no 1_545
H17 H72 3.0836 no 2_556
H17 H73 3.0153 no 2_556
H17 H75 3.5304 no 1_545
H17 H77A 2.2485 no 1_545
H17 H78A 2.9324 no 2_556
H18 C58 3.4223 no 1_645
H18 C59 2.9818 no 1_645
H18 C75 3.4694 no 1_545
H18 C77 3.5108 no 1_545
H18 H23 3.4817 no 1_655
H18 H47 3.2707 no 1_545
H18 H58 3.1504 no 1_645
H18 H59 2.2735 no 1_645
H18 H71 3.4892 no 2_656
H18 H75 2.7261 no 1_545
H18 H77A 2.9936 no 1_545
H18 H77C 3.5843 no 1_545
H19 C22 3.3848 no 1_655
H19 H22 2.5340 no 1_655
H19 H23 3.4136 no 1_655
H19 H33 3.4728 no 1_655
H19 H41A 3.3289 no 1_655
H19 H58 3.5058 no 1_645
H19 H59 2.8429 no 1_645
H20 C33 3.4707 no 1_655
H20 H32 3.5681 no 1_655
H20 H33 2.6025 no 1_655
H22 O2 3.4106 no 1_455
H22 C19 3.0407 no 1_455
H22 H19 2.5340 no 1_455
H22 H58 3.2648 no 1_545
H22 H71 3.5256 no 2_556
H23 Cl2 3.4666 no 2_456
H23 C18 3.2797 no 1_455
H23 C19 3.2234 no 1_455
H23 C78 3.4338 no 2_456
H23 H18 3.4817 no 1_455
H23 H19 3.4136 no 1_455
H23 H66 2.8281 no 1_455
H23 H71 3.0080 no 2_556
H23 H78A 2.9861 no 2_456
H24 Cl1 3.5022 no 2_456
H24 Cl2 3.0572 no 2_456
H24 H25 3.5912 no 2_456
H24 H66 3.0541 no 1_455
H24 H70 2.8994 no 2_556
H24 H71 3.5584 no 2_556
H25 Cl2 3.1911 no .
H25 Cl2 3.4389 no 2_556
H25 C66 3.5948 no 2_556
H25 H24 3.5912 no 2_456
H25 H67 3.5205 no 1_455
H25 H70 3.5977 no 2_556
H25 H78B 3.2728 no 2_556
H26 Cl2 3.1297 no 2_556
H26 C78 3.4435 no 2_556
H26 H78A 3.0625 no 2_556
H26 H78B 3.5150 no 2_556
H27 Fe1 3.4654 no 1_455
H27 O1 3.2593 no 1_455
H27 O2 2.7163 no 1_455
H27 N4 3.1787 no 1_455
H27 N5 2.8375 no 1_455
H29 C36 3.3857 no 2_457
H29 C37 3.3225 no 2_457
H29 C52 3.2412 no 2_557
H29 H36 2.8606 no 2_457
H29 H37 2.7276 no 2_457
H29 H52 2.4209 no 2_557
H29 H53 3.1893 no 2_557
H30 C61 3.1973 no 2_457
H30 H38 3.5184 no 1_455
H30 H49 3.5165 no 2_457
H30 H52 3.4650 no 2_557
H30 H61 2.5782 no 2_457
H31 C50 3.4413 no 2_457
H31 C51 3.4585 no 2_457
H31 C52 3.3576 no 2_457
H31 C53 3.2190 no 2_457
H31 C54 3.1735 no 2_457
H31 C55 3.2772 no 2_457
H31 H38 3.0888 no 1_455
H31 H39 3.2106 no 1_455
H31 H42C 3.2444 no 2_447
H31 H54 3.5987 no 2_457
H32 S1 3.4928 no 1_455
H32 H20 3.5681 no 1_455
H32 H39 3.1675 no 1_455
H32 H42A 3.4155 no 1_455
H32 H42B 2.9618 no 1_455
H33 S1 3.1779 no 1_455
H33 O2 3.1368 no 1_455
H33 N5 3.3361 no 1_455
H33 C20 3.4411 no 1_455
H33 H19 3.4728 no 1_455
H33 H20 2.6025 no 1_455
H35 O1 2.8639 no 1_455
H35 N4 3.1036 no 1_455
H35 H51 3.5447 no 1_455
H36 C52 3.3380 no 1_455
H36 H29 2.8606 no 2_457
H36 H51 3.2528 no 1_455
H36 H52 2.5218 no 1_455
H37 O1 2.8421 no 2_557
H37 C29 3.2209 no 2_457
H37 C35 3.5545 no 2_457
H37 H29 2.7276 no 2_457
H38 O1 3.4302 no 2_557
H38 C30 3.3460 no 1_655
H38 C31 3.0728 no 1_655
H38 C32 3.5519 no 1_655
H38 C52 3.4572 no 2_557
H38 H30 3.5184 no 1_655
H38 H31 3.0888 no 1_655
H38 H52 3.1903 no 2_557
H39 C31 3.5099 no 1_655
H39 C32 3.5012 no 1_655
H39 C52 3.0642 no 2_557
H39 C53 3.1401 no 2_557
H39 H31 3.2106 no 1_655
H39 H32 3.1675 no 1_655
H39 H52 2.7420 no 2_557
H39 H53 2.8870 no 2_557
H40 C57 3.3203 no 1_545
H40 C58 3.0037 no 1_545
H40 C59 3.1979 no 1_545
H40 H55 2.8658 no 1_545
H40 H58 3.2224 no 1_545
H40 H59 3.5172 no 1_545
H41A C54 3.3680 no 1_445
H41A C59 3.0107 no 1_545
H41A C60 3.4459 no 1_545
H41A H19 3.3289 no 1_455
H41A H53 3.5299 no 1_445
H41A H54 2.8438 no 1_445
H41A H59 2.7377 no 1_545
H41A H60 3.5221 no 1_545
H41B C41 3.2580 no 2_447
H41B H41B 2.7936 no 2_447
H41B H41C 2.8354 no 2_447
H41B H42A 3.5726 no 2_447
H41B H42C 3.5273 no 2_447
H41B H54 3.4609 no 1_445
H41C C53 3.4206 no 1_445
H41C H41B 2.8354 no 2_447
H41C H53 2.8567 no 1_445
H41C H54 3.2570 no 1_445
H42A C53 3.2868 no 2_557
H42A C54 3.2414 no 2_557
H42A H32 3.4155 no 1_655
H42A H41B 3.5726 no 2_447
H42A H42B 3.5243 no 2_547
H42A H42C 3.5027 no 2_547
H42A H53 2.8251 no 2_557
H42A H54 2.7268 no 2_557
H42B C42 3.5949 no 2_547
H42B C54 3.5937 no 1_545
H42B H32 2.9618 no 1_655
H42B H42A 3.5243 no 2_547
H42B H42B 3.5461 no 2_547
H42B H42C 3.1403 no 2_547
H42B H54 2.9378 no 1_545
H42B H55 3.3898 no 1_545
H42C C31 3.5422 no 2_447
H42C C42 3.5737 no 2_547
H42C H31 3.2444 no 2_447
H42C H41B 3.5273 no 2_447
H42C H42A 3.5027 no 2_547
H42C H42B 3.1403 no 2_547
H42C H42C 3.5029 no 2_547
H42C H54 3.4276 no 1_545
H42C H54 3.4947 no 2_557
H45 H73 3.2629 no 2_566
H45 H77C 3.4121 no 2_666
H47 C59 3.3373 no 1_655
H47 C60 3.1990 no 1_655
H47 H18 3.2707 no 1_565
H47 H59 3.0684 no 1_655
H47 H60 2.7872 no 1_655
H49 H30 3.5165 no 2_457
H51 H5 3.5093 no 1_655
H51 H35 3.5447 no 1_655
H51 H36 3.2528 no 1_655
H51 H60 3.5678 no 1_655
H52 C29 3.1452 no 2_557
H52 C36 3.4015 no 1_655
H52 C38 3.2877 no 2_557
H52 C39 3.0322 no 2_557
H52 H29 2.4209 no 2_557
H52 H30 3.4650 no 2_557
H52 H36 2.5218 no 1_655
H52 H38 3.1903 no 2_557
H52 H39 2.7420 no 2_557
H52 H60 3.1900 no 1_655
H53 C29 3.3252 no 2_557
H53 C41 3.5810 no 1_665
H53 H10 2.8809 no 2_557
H53 H29 3.1893 no 2_557
H53 H39 2.8870 no 2_557
H53 H41A 3.5299 no 1_665
H53 H41C 2.8567 no 1_665
H53 H42A 2.8251 no 2_557
H53 H60 3.1866 no 1_655
H54 C41 3.3627 no 1_665
H54 C42 3.5133 no 2_557
H54 H31 3.5987 no 2_457
H54 H41A 2.8438 no 1_665
H54 H41B 3.4609 no 1_665
H54 H41C 3.2570 no 1_665
H54 H42A 2.7268 no 2_557
H54 H42B 2.9378 no 1_565
H54 H42C 3.4276 no 1_565
H54 H42C 3.4947 no 2_557
H54 H60 3.5014 no 1_655
H55 H12 3.5172 no 1_565
H55 H40 2.8658 no 1_565
H55 H42B 3.3898 no 1_565
H57 C16 3.3875 no 1_565
H57 C17 3.0315 no 1_565
H57 C72 3.4527 no 2_566
H57 H12 3.4473 no 1_565
H57 H16 3.4534 no 1_565
H57 H17 2.8407 no 1_565
H57 H72 2.6655 no 2_566
H58 C12 3.2531 no 1_565
H58 C16 3.3544 no 1_565
H58 C72 3.3207 no 2_566
H58 H12 2.6620 no 1_565
H58 H16 2.9663 no 1_565
H58 H18 3.1504 no 1_465
H58 H19 3.5058 no 1_465
H58 H22 3.2648 no 1_565
H58 H40 3.2224 no 1_565
H58 H71 3.2254 no 2_566
H58 H72 2.5517 no 2_566
H59 C18 2.9036 no 1_465
H59 C19 3.1943 no 1_465
H59 C41 3.5832 no 1_565
H59 H18 2.2735 no 1_465
H59 H19 2.8429 no 1_465
H59 H40 3.5172 no 1_565
H59 H41A 2.7377 no 1_565
H59 H47 3.0684 no 1_455
H59 H75 3.0653 no 1_455
H60 C47 3.5990 no 1_455
H60 C50 3.2614 no 1_455
H60 C51 3.0249 no 1_455
H60 C52 2.7655 no 1_455
H60 C53 2.7580 no 1_455
H60 C54 2.9796 no 1_455
H60 C55 3.2284 no 1_455
H60 H41A 3.5221 no 1_565
H60 H47 2.7872 no 1_455
H60 H51 3.5678 no 1_455
H60 H52 3.1900 no 1_455
H60 H53 3.1866 no 1_455
H60 H54 3.5014 no 1_455
H61 C30 3.4749 no 2_457
H61 H30 2.5782 no 2_457
H62 C76 3.3330 no 1_455
H62 H76A 3.3462 no 1_455
H62 H76B 2.9103 no 1_455
H62 H76C 3.1986 no 1_455
H62 H78B 3.3024 no .
H64 Cl1 3.1497 no .
H64 Cl2 3.4806 no .
H64 C78 3.1367 no .
H64 H78B 2.6814 no .
H65 Cl2 3.4960 no .
H65 Cl2 3.5122 no 2_556
H66 Cl2 3.4068 no 2_556
H66 C22 3.5418 no 1_655
H66 C23 2.8355 no 1_655
H66 C24 2.9599 no 1_655
H66 H23 2.8281 no 1_655
H66 H24 3.0541 no 1_655
H67 C4 3.4211 no 1_655
H67 C24 3.4678 no 1_655
H67 C25 3.3103 no 1_655
H67 C26 3.5930 no 1_655
H67 H4 3.0519 no 1_655
H67 H25 3.5205 no 1_655
H68 C5 3.2010 no 1_655
H68 H5 2.7465 no 1_655
H70 Cl1 3.3535 no 1_655
H70 C24 3.0790 no 2_556
H70 C25 3.4823 no 2_556
H70 H24 2.8994 no 2_556
H70 H25 3.5977 no 2_556
H70 H78B 3.2692 no .
H71 C22 3.2405 no 2_556
H71 C23 2.9055 no 2_556
H71 C24 3.2614 no 2_556
H71 H16 2.9020 no 2_556
H71 H18 3.4892 no 2_656
H71 H22 3.5256 no 2_556
H71 H23 3.0080 no 2_556
H71 H24 3.5584 no 2_556
H71 H58 3.2254 no 2_566
H71 H77C 2.8785 no 2_666
H72 C16 3.5747 no 2_556
H72 C57 2.8461 no 2_566
H72 C58 2.7760 no 2_566
H72 C76 3.5536 no 2_666
H72 H16 2.9809 no 2_556
H72 H17 3.0836 no 2_556
H72 H57 2.6655 no 2_566
H72 H58 2.5517 no 2_566
H72 H75 3.2822 no 2_666
H72 H76C 2.7678 no 2_666
H72 H77C 3.3018 no 2_666
H73 C44 3.3203 no 2_566
H73 C45 3.0646 no 2_566
H73 C46 3.3359 no 2_566
H73 C74 3.1076 no 2_566
H73 C77 3.2829 no 2_566
H73 H17 3.0153 no 2_556
H73 H45 3.2629 no 2_566
H73 H74 2.7374 no 2_566
H73 H76C 3.2424 no 2_666
H73 H77A 2.7487 no 2_566
H73 H77B 3.0201 no 2_566
H74 C73 3.0360 no 2_566
H74 C74 3.4387 no 2_566
H74 C76 3.0432 no 1_455
H74 H73 2.7374 no 2_566
H74 H74 3.4430 no 2_566
H74 H76A 2.9303 no 1_455
H74 H76B 3.3329 no 1_455
H74 H76C 2.4334 no 1_455
H74 H77A 3.4442 no 2_566
H74 H77B 3.2045 no 2_566
H75 C18 3.5637 no 1_565
H75 C58 3.4022 no 1_655
H75 C59 3.0537 no 1_655
H75 C60 3.4526 no 1_655
H75 H6 3.5916 no 1_655
H75 H17 3.5304 no 1_565
H75 H18 2.7261 no 1_565
H75 H59 3.0653 no 1_655
H75 H72 3.2822 no 2_666
H76A Cl1 3.2103 no 1_655
H76A C77 3.4683 no 2_666
H76A H6 3.3413 no 1_655
H76A H62 3.3462 no 1_655
H76A H74 2.9303 no 1_655
H76A H77B 2.9035 no 2_666
H76A H77C 3.2812 no 2_666
H76B N3 2.9705 no 1_655
H76B C6 2.8718 no 1_655
H76B H6 2.0129 no 1_655
H76B H62 2.9103 no 1_655
H76B H74 3.3329 no 1_655
H76C C72 2.9482 no 2_666
H76C C73 3.2085 no 2_666
H76C C74 3.3801 no 1_655
H76C H6 3.5809 no 1_655
H76C H62 3.1986 no 1_655
H76C H72 2.7678 no 2_666
H76C H73 3.2424 no 2_666
H76C H74 2.4334 no 1_655
H76C H77B 3.2538 no 2_666
H77A Cl1 3.3851 no 2_566
H77A C17 3.0117 no 1_565
H77A C18 3.3747 no 1_565
H77A C73 3.1845 no 2_566
H77A C74 3.5703 no 2_566
H77A H17 2.2485 no 1_565
H77A H18 2.9936 no 1_565
H77A H73 2.7487 no 2_566
H77A H74 3.4442 no 2_566
H77B C76 3.4644 no 2_666
H77B C77 3.2516 no 2_666
H77B H73 3.0201 no 2_566
H77B H74 3.2045 no 2_566
H77B H76A 2.9035 no 2_666
H77B H76C 3.2538 no 2_666
H77B H77B 2.6502 no 2_666
H77B H77C 3.0207 no 2_666
H77C Cl1 3.4718 no 2_566
H77C C70 3.4983 no 2_666
H77C C71 2.9159 no 2_666
H77C C72 3.1817 no 2_666
H77C H18 3.5843 no 1_565
H77C H45 3.4121 no 2_666
H77C H71 2.8785 no 2_666
H77C H72 3.3018 no 2_666
H77C H76A 3.2812 no 2_666
H77C H77B 3.0207 no 2_666
H78A C15 3.4274 no 2_556
H78A C16 2.7403 no 2_556
H78A C17 2.8190 no 2_556
H78A C18 3.5318 no 2_556
H78A C26 3.3928 no 2_556
H78A H16 2.7970 no 2_556
H78A H17 2.9324 no 2_556
H78A H23 2.9861 no 2_456
H78A H26 3.0625 no 2_556
H78B C25 3.4838 no 2_556
H78B C62 3.3610 no .
H78B C63 3.1754 no .
H78B C64 2.8491 no .
H78B C65 3.5646 no .
H78B C69 2.9712 no .
H78B C70 3.0894 no .
H78B C74 3.4701 no .
H78B H16 3.5255 no 2_556
H78B H25 3.2728 no 2_556
H78B H26 3.5150 no 2_556
H78B H62 3.3024 no .
H78B H64 2.6814 no .
H78B H70 3.2692 no .

loop_
_geom_torsion_atom_site_label_1
_geom_torsion_atom_site_label_2
_geom_torsion_atom_site_label_3
_geom_torsion_atom_site_label_4
_geom_torsion
_geom_torsion_publ_flag
S1 Fe1 N1 C3 -1.90(13) no
S1 Fe1 N1 C7 173.37(14) no
N1 Fe1 S1 C1 6.50(7) no
N4 Fe1 S1 C1 124.56(7) no
N5 Fe1 S1 C1 -115.09(8) no
S2 Fe1 N1 C3 176.83(14) no
S2 Fe1 N1 C7 -7.90(13) no
N1 Fe1 S2 C2 1.78(7) no
N4 Fe1 S2 C2 -116.16(7) no
N5 Fe1 S2 C2 122.81(8) no
N4 Fe1 N1 C3 -91.56(17) no
N4 Fe1 N1 C7 83.71(16) no
N5 Fe1 N1 C3 83.50(16) no
N5 Fe1 N1 C7 -101.23(16) no
Fe1 S1 C1 N2 170.63(16) no
Fe1 S1 C1 C3 -11.25(15) no
Fe1 S2 C2 N3 -174.80(19) no
Fe1 S2 C2 C7 3.41(17) no
Fe1 N1 C3 C1 -5.0(3) no
Fe1 N1 C3 C4 173.24(13) no
Fe1 N1 C7 C2 12.2(3) no
Fe1 N1 C7 C6 -170.11(15) no
C3 N1 C7 C2 -172.39(18) no
C3 N1 C7 C6 5.3(4) no
C7 N1 C3 C1 179.63(18) no
C7 N1 C3 C4 -2.1(4) no
C1 N2 C8 C9 103.0(3) no
C1 N2 C8 C13 -79.3(3) no
C8 N2 C1 S1 -0.5(3) no
C8 N2 C1 C3 -178.60(17) no
C2 N3 C43 C44 104.3(3) no
C2 N3 C43 C48 -81.9(3) no
C43 N3 C2 S2 3.2(4) no
C43 N3 C2 C7 -174.97(19) no
S1 C1 C3 N1 11.6(3) no
S1 C1 C3 C4 -166.68(15) no
N2 C1 C3 N1 -170.20(19) no
N2 C1 C3 C4 11.6(3) no
S2 C2 C7 N1 -9.9(3) no
S2 C2 C7 C6 172.40(16) no
N3 C2 C7 N1 168.5(2) no
N3 C2 C7 C6 -9.2(4) no
N1 C3 C4 C5 -2.7(4) no
C1 C3 C4 C5 175.46(19) no
C3 C4 C5 C6 4.3(4) no
C4 C5 C6 C7 -1.3(4) no
C5 C6 C7 N1 -3.6(4) no
C5 C6 C7 C2 174.0(3) no
N2 C8 C9 C10 -179.51(19) no
N2 C8 C9 C27 -0.3(4) no
N2 C8 C13 C12 -179.5(2) no
N2 C8 C13 C14 -0.0(4) no
C9 C8 C13 C12 -1.9(4) no
C9 C8 C13 C14 177.6(2) no
C13 C8 C9 C10 2.9(4) no
C13 C8 C9 C27 -177.9(2) no
C8 C9 C10 C11 -1.8(4) no
C8 C9 C27 C28 157.5(2) no
C8 C9 C27 C34 -72.6(3) no
C10 C9 C27 C28 -23.4(3) no
C10 C9 C27 C34 106.6(3) no
C27 C9 C10 C11 179.1(2) no
C9 C10 C11 C12 -0.3(4) no
C9 C10 C11 C40 178.1(3) no
C10 C11 C12 C13 1.3(4) no
C10 C11 C40 C41 50.2(4) no
C10 C11 C40 C42 -76.1(4) no
C12 C11 C40 C41 -131.5(3) no
C12 C11 C40 C42 102.2(3) no
C40 C11 C12 C13 -177.1(3) no
C11 C12 C13 C8 -0.2(4) no
C11 C12 C13 C14 -179.7(3) no
C8 C13 C14 C15 155.9(2) no
C8 C13 C14 C21 -76.2(3) no
C12 C13 C14 C15 -24.6(4) no
C12 C13 C14 C21 103.2(3) no
C13 C14 C15 C16 105.1(3) no
C13 C14 C15 C20 -72.0(3) no
C13 C14 C21 C22 -20.7(4) no
C13 C14 C21 C26 162.2(2) no
C15 C14 C21 C22 106.9(3) no
C15 C14 C21 C26 -70.2(3) no
C21 C14 C15 C16 -23.8(3) no
C21 C14 C15 C20 159.10(19) no
C14 C15 C16 C17 -178.47(19) no
C14 C15 C20 C19 178.8(2) no
C16 C15 C20 C19 1.6(4) no
C20 C15 C16 C17 -1.4(4) no
C15 C16 C17 C18 -0.4(5) no
C16 C17 C18 C19 1.9(5) no
C17 C18 C19 C20 -1.7(5) no
C18 C19 C20 C15 -0.1(5) no
C14 C21 C22 C23 -176.7(3) no
C14 C21 C26 C25 176.1(3) no
C22 C21 C26 C25 -1.2(4) no
C26 C21 C22 C23 0.5(4) no
C21 C22 C23 C24 0.8(5) no
C22 C23 C24 C25 -1.3(6) no
C23 C24 C25 C26 0.5(6) no
C24 C25 C26 C21 0.7(5) no
C9 C27 C28 C29 118.2(3) no
C9 C27 C28 C33 -61.9(3) no
C9 C27 C34 C35 127.83(18) no
C9 C27 C34 C39 -49.9(3) no
C28 C27 C34 C35 -103.5(2) no
C28 C27 C34 C39 78.8(3) no
C34 C27 C28 C29 -10.4(3) no
C34 C27 C28 C33 169.51(16) no
C27 C28 C29 C30 -178.40(19) no
C27 C28 C33 C32 179.25(18) no
C29 C28 C33 C32 -0.8(4) no
C33 C28 C29 C30 1.7(4) no
C28 C29 C30 C31 -0.7(5) no
C29 C30 C31 C32 -1.2(5) no
C30 C31 C32 C33 2.0(5) no
C31 C32 C33 C28 -1.0(4) no
C27 C34 C35 C36 -177.46(18) no
C27 C34 C39 C38 178.50(18) no
C35 C34 C39 C38 0.7(4) no
C39 C34 C35 C36 0.4(4) no
C34 C35 C36 C37 -1.4(4) no
C35 C36 C37 C38 1.2(4) no
C36 C37 C38 C39 -0.1(4) no
C37 C38 C39 C34 -0.8(4) no
N3 C43 C44 C45 174.83(15) no
N3 C43 C44 C62 -4.1(3) no
N3 C43 C48 C47 -174.45(15) no
N3 C43 C48 C49 1.9(3) no
C44 C43 C48 C47 -0.9(3) no
C44 C43 C48 C49 175.45(16) no
C48 C43 C44 C45 1.0(3) no
C48 C43 C44 C62 -177.93(16) no
C43 C44 C45 C46 -1.4(3) no
C43 C44 C62 C63 -77.7(3) no
C43 C44 C62 C69 152.59(17) no
C45 C44 C62 C63 103.4(3) no
C45 C44 C62 C69 -26.3(3) no
C62 C44 C45 C46 177.43(17) no
C44 C45 C46 C47 1.7(4) no
C44 C45 C46 C75 -175.38(18) no
C45 C46 C47 C48 -1.6(4) no
C45 C46 C75 C76 -59.5(3) no
C45 C46 C75 C77 60.9(3) no
C47 C46 C75 C76 123.5(3) no
C47 C46 C75 C77 -116.1(3) no
C75 C46 C47 C48 175.46(19) no
C46 C47 C48 C43 1.2(3) no
C46 C47 C48 C49 -174.91(18) no
C43 C48 C49 C50 156.07(17) no
C43 C48 C49 C56 -72.9(3) no
C47 C48 C49 C50 -27.8(3) no
C47 C48 C49 C56 103.3(3) no
C48 C49 C50 C51 -80.3(3) no
C48 C49 C50 C55 103.4(3) no
C48 C49 C56 C57 -52.6(4) no
C48 C49 C56 C61 128.2(3) no
C50 C49 C56 C57 78.6(3) no
C50 C49 C56 C61 -100.6(3) no
C56 C49 C50 C51 150.15(19) no
C56 C49 C50 C55 -26.1(3) no
C49 C50 C51 C52 -177.0(2) no
C49 C50 C55 C54 176.99(19) no
C51 C50 C55 C54 0.7(4) no
C55 C50 C51 C52 -0.5(4) no
C50 C51 C52 C53 0.4(5) no
C51 C52 C53 C54 -0.5(5) no
C52 C53 C54 C55 0.7(5) no
C53 C54 C55 C50 -0.8(4) no
C49 C56 C57 C58 -177.3(3) no
C49 C56 C61 C60 178.3(3) no
C57 C56 C61 C60 -0.9(5) no
C61 C56 C57 C58 1.9(5) no
C56 C57 C58 C59 -1.2(5) no
C57 C58 C59 C60 -0.5(6) no
C58 C59 C60 C61 1.5(7) no
C59 C60 C61 C56 -0.8(6) no
C44 C62 C63 C64 130.3(3) no
C44 C62 C63 C68 -50.4(3) no
C44 C62 C69 C70 97.4(3) no
C44 C62 C69 C74 -81.1(3) no
C63 C62 C69 C70 -31.5(4) no
C63 C62 C69 C74 150.0(3) no
C69 C62 C63 C64 -100.5(3) no
C69 C62 C63 C68 78.8(4) no
C62 C63 C64 C65 178.3(3) no
C62 C63 C68 C67 -177.7(3) no
C64 C63 C68 C67 1.6(5) no
C68 C63 C64 C65 -1.0(5) no
C63 C64 C65 C66 -0.4(6) no
C64 C65 C66 C67 1.2(7) no
C65 C66 C67 C68 -0.6(7) no
C66 C67 C68 C63 -0.8(6) no
C62 C69 C70 C71 -176.7(3) no
C62 C69 C74 C73 176.7(3) no
C70 C69 C74 C73 -1.9(5) no
C74 C69 C70 C71 1.8(5) no
C69 C70 C71 C72 0.0(6) no
C70 C71 C72 C73 -1.7(7) no
C71 C72 C73 C74 1.6(7) no
C72 C73 C74 C69 0.3(6) no
